data_7126883
loop_
_publ_author_name
'Yeung, Chi-Fung'
'Chung, Lai-Hon'
'Tse, Sheung-Ying'
'Shek, Hau-Lam'
'Tse, Man-Kit'
'Yiu, Shek-Man'
'Wong, Chun-Yuen'

_publ_section_title
;
 Conventional and unconventional alkyne activations by Ru and Os for
 unprecedented dimetalated quinolizinium complexes.
;
_journal_issue 63
_journal_name_full 'Chemical communications (Cambridge, England)'
_journal_page_first 8908
_journal_page_last 8911
_journal_paper_doi 10.1039/d0cc03480k
_journal_volume 56
_journal_year 2020
_chemical_formula_sum 'C70 H66 F6 N O8.5 P4 Ru S2'
_chemical_formula_weight 1460.30
_space_group_crystal_system monoclinic
_space_group_IT_number 14
_space_group_name_Hall '-P 2yn'
_space_group_name_H-M_alt 'P 1 21/n 1'
_atom_sites_solution_hydrogens mixed
_audit_creation_method SHELXL-2016/6
_audit_update_record
;
2020-05-05 deposited with the CCDC.	2020-07-01 downloaded from the CCDC.
;
_cell_angle_alpha 90
_cell_angle_beta 104.0000(10)
_cell_angle_gamma 90
_cell_formula_units_Z 8
_cell_length_a 22.9780(8)
_cell_length_b 16.4419(6)
_cell_length_c 36.9317(13)
_cell_measurement_reflns_used 9979
_cell_measurement_temperature 173(2)
_cell_measurement_theta_max 74.66
_cell_measurement_theta_min 2.57
_cell_volume 13538.4(8)
_computing_cell_refinement 'Bruker Saint'
_computing_data_collection 'Bruker Apex3'
_computing_data_reduction 'Bruker Saint'
_computing_structure_refinement 'SHELXL-2016/6 (Sheldrick, 2016)'
_computing_structure_solution 'SHELXT 2014/5 (Sheldrick, 2014)'
_diffrn_ambient_temperature 173(2)
_diffrn_measured_fraction_theta_full 0.998
_diffrn_measured_fraction_theta_max 0.995
_diffrn_measurement_device_type 'Bruker D8 Venture Photon II'
_diffrn_measurement_method 'phi and omega scans'
_diffrn_radiation_type CuK\a
_diffrn_radiation_wavelength 1.54178
_diffrn_reflns_av_R_equivalents 0.0598
_diffrn_reflns_av_unetI/netI 0.0365
_diffrn_reflns_Laue_measured_fraction_full 0.998
_diffrn_reflns_Laue_measured_fraction_max 0.995
_diffrn_reflns_limit_h_max 28
_diffrn_reflns_limit_h_min -28
_diffrn_reflns_limit_k_max 20
_diffrn_reflns_limit_k_min -20
_diffrn_reflns_limit_l_max 46
_diffrn_reflns_limit_l_min -46
_diffrn_reflns_number 203671
_diffrn_reflns_point_group_measured_fraction_full 0.998
_diffrn_reflns_point_group_measured_fraction_max 0.995
_diffrn_reflns_theta_full 67.679
_diffrn_reflns_theta_max 74.648
_diffrn_reflns_theta_min 2.575
_diffrn_source 'micro focus'
_exptl_absorpt_coefficient_mu 3.962
_exptl_absorpt_correction_T_max 0.7538
_exptl_absorpt_correction_T_min 0.5158
_exptl_absorpt_correction_type multi-scan
_exptl_absorpt_process_details
;
 SADABS 2016/2: Krause, L., Herbst-Irmer, R., Sheldrick G.M. & Stalke D.,
 J. Appl. Cryst. 48 (2015) 3-10
;
_exptl_crystal_colour red
_exptl_crystal_density_diffrn 1.433
_exptl_crystal_description block
_exptl_crystal_F_000 6008
_refine_diff_density_max 1.612
_refine_diff_density_min -1.296
_refine_diff_density_rms 0.148
_refine_ls_extinction_method none
_refine_ls_goodness_of_fit_ref 1.089
_refine_ls_hydrogen_treatment constr
_refine_ls_matrix_type full
_refine_ls_number_parameters 1699
_refine_ls_number_reflns 27634
_refine_ls_number_restraints 65
_refine_ls_restrained_S_all 1.088
_refine_ls_R_factor_all 0.0976
_refine_ls_R_factor_gt 0.0939
_refine_ls_shift/su_max 0.000
_refine_ls_shift/su_mean 0.000
_refine_ls_structure_factor_coef Fsqd
_refine_ls_weighting_details 'w=1/[\s^2^(Fo^2^)+(0.0709P)^2^+206.8968P] where P=(Fo^2^+2Fc^2^)/3'
_refine_ls_weighting_scheme calc
_refine_ls_wR_factor_gt 0.2618
_refine_ls_wR_factor_ref 0.2635
_reflns_Friedel_coverage 0.000
_reflns_number_gt 25716
_reflns_number_total 27634
_reflns_threshold_expression 'I > 2\s(I)'
_cod_data_source_file d0cc03480k2.cif
_cod_data_source_block 1m
_cod_depositor_comments 'Adding full bibliography for 7126879--7126885.cif.'
_cod_original_sg_symbol_H-M 'P 21/n'
_cod_original_formula_sum 'C70 H66 F6 N O8.50 P4 Ru S2'
_cod_database_code 7126883
_shelx_shelxl_version_number 2016/6
_shelx_space_group_comment
;
The symmetry employed for this shelxl refinement is uniquely defined
by the following loop, which should always be used as a source of
symmetry information in preference to the above space-group names.
They are only intended as comments.
;

loop_
_space_group_symop_operation_xyz
'x, y, z'
'-x+1/2, y+1/2, -z+1/2'
'-x, -y, -z'
'x-1/2, -y-1/2, z-1/2'

loop_
_atom_site_label
_atom_site_type_symbol
_atom_site_fract_x
_atom_site_fract_y
_atom_site_fract_z
_atom_site_U_iso_or_equiv
_atom_site_adp_type
_atom_site_occupancy
_atom_site_site_symmetry_order
_atom_site_calc_flag
_atom_site_refinement_flags_posn
_atom_site_refinement_flags_adp
_atom_site_refinement_flags_occupancy
_atom_site_disorder_assembly
_atom_site_disorder_group
Ru1 Ru 0.76121(2) -0.01014(3) 0.36278(2) 0.02615(14) Uani 1 1 d . . . . .
P1 P 0.69360(8) -0.12105(12) 0.35861(6) 0.0302(4) Uani 1 1 d . . . . .
P2 P 0.80923(8) -0.12467(11) 0.40064(5) 0.0275(4) Uani 1 1 d . . . . .
P3 P 0.80592(8) -0.03979(11) 0.31532(5) 0.0255(4) Uani 1 1 d . . . . .
P4 P 0.84662(8) 0.07165(11) 0.36957(5) 0.0269(4) Uani 1 1 d . . . . .
O1 O 0.7331(2) 0.0550(3) 0.40576(15) 0.0329(11) Uani 1 1 d . . . . .
N1 N 0.6538(3) 0.2075(4) 0.3406(2) 0.0395(16) Uani 1 1 d . . . . .
C1 C 0.7079(3) 0.0797(5) 0.3346(2) 0.0322(16) Uani 1 1 d . . . . .
H1 H 0.698958 0.084160 0.308182 0.039 Uiso 1 1 calc R U . . .
C2 C 0.6856(4) 0.1334(5) 0.3564(2) 0.0374(18) Uani 1 1 d . . . . .
C3 C 0.7023(3) 0.1190(5) 0.3955(2) 0.0361(18) Uani 1 1 d . . . . .
C4 C 0.6910(3) 0.1711(5) 0.4254(2) 0.0362(18) Uani 1 1 d . . . . .
C5 C 0.6985(4) 0.2553(6) 0.4257(3) 0.047(2) Uani 1 1 d . . . . .
H5 H 0.707550 0.281352 0.404785 0.056 Uiso 1 1 calc R U . . .
C6 C 0.6931(5) 0.3015(8) 0.4560(3) 0.063(3) Uani 1 1 d . . . . .
H6 H 0.700407 0.358422 0.456644 0.076 Uiso 1 1 calc R U . . .
C7 C 0.6764(5) 0.2620(9) 0.4857(3) 0.069(4) Uani 1 1 d . . . . .
H7 H 0.671224 0.293209 0.506391 0.083 Uiso 1 1 calc R U . . .
C8 C 0.6674(5) 0.1804(9) 0.4856(3) 0.068(4) Uani 1 1 d . . . . .
H8 H 0.655065 0.155452 0.505746 0.081 Uiso 1 1 calc R U . . .
C9 C 0.6763(4) 0.1329(7) 0.4559(3) 0.050(2) Uani 1 1 d . . . . .
H9 H 0.672353 0.075448 0.456492 0.060 Uiso 1 1 calc R U . . .
C10 C 0.6854(5) 0.2615(6) 0.3253(3) 0.049(2) Uani 1 1 d . . . . .
H10 H 0.725243 0.248042 0.324511 0.059 Uiso 1 1 calc R U . . .
C11 C 0.6622(5) 0.3349(7) 0.3107(3) 0.059(3) Uani 1 1 d . . . . .
H11 H 0.685378 0.371672 0.300118 0.071 Uiso 1 1 calc R U . . .
C12 C 0.6044(5) 0.3533(7) 0.3120(4) 0.065(3) Uani 1 1 d . . . . .
H12 H 0.587070 0.403735 0.302590 0.079 Uiso 1 1 calc R U . . .
C13 C 0.5714(5) 0.2977(7) 0.3273(3) 0.064(3) Uani 1 1 d . . . . .
H13 H 0.531573 0.310750 0.328240 0.076 Uiso 1 1 calc R U . . .
C14 C 0.5961(4) 0.2230(6) 0.3412(3) 0.048(2) Uani 1 1 d . . . . .
C15 C 0.5609(4) 0.1587(7) 0.3549(3) 0.060(3) Uani 1 1 d . . . . .
H15A H 0.559750 0.109427 0.339859 0.089 Uiso 1 1 calc R U . . .
H15B H 0.519873 0.178092 0.352926 0.089 Uiso 1 1 calc R U . . .
H15C H 0.579863 0.146349 0.381097 0.089 Uiso 1 1 calc R U . . .
C16 C 0.6457(4) -0.1112(5) 0.3913(3) 0.0387(18) Uani 1 1 d . . . . .
C17 C 0.6091(4) -0.0437(7) 0.3871(3) 0.053(2) Uani 1 1 d . . . . .
H17 H 0.610092 -0.005071 0.368132 0.063 Uiso 1 1 calc R U . . .
C18 C 0.5705(5) -0.0320(7) 0.4108(4) 0.066(3) Uani 1 1 d . . . . .
H18 H 0.543092 0.012260 0.406941 0.079 Uiso 1 1 calc R U . . .
C19 C 0.5730(6) -0.0855(8) 0.4395(4) 0.072(4) Uani 1 1 d . . . . .
H19 H 0.549950 -0.075390 0.457225 0.086 Uiso 1 1 calc R U . . .
C20 C 0.6082(6) -0.1530(9) 0.4430(4) 0.079(4) Uani 1 1 d . . . . .
H20 H 0.607368 -0.191175 0.462240 0.094 Uiso 1 1 calc R U . . .
C21 C 0.6449(5) -0.1671(7) 0.4193(3) 0.058(3) Uani 1 1 d . . . . .
H21 H 0.669309 -0.214408 0.421974 0.070 Uiso 1 1 calc R U . . .
C22 C 0.6432(3) -0.1666(5) 0.3180(2) 0.0348(17) Uani 1 1 d . . . . .
C23 C 0.6026(4) -0.1186(6) 0.2936(3) 0.0412(19) Uani 1 1 d . . . . .
H23 H 0.603197 -0.061310 0.296849 0.049 Uiso 1 1 calc R U . . .
C24 C 0.5606(4) -0.1539(7) 0.2640(3) 0.055(3) Uani 1 1 d . . . . .
H24 H 0.532067 -0.120719 0.247637 0.066 Uiso 1 1 calc R U . . .
C25 C 0.5606(5) -0.2371(7) 0.2585(3) 0.059(3) Uani 1 1 d . . . . .
H25 H 0.532524 -0.260819 0.238059 0.071 Uiso 1 1 calc R U . . .
C26 C 0.6006(5) -0.2849(7) 0.2823(3) 0.064(3) Uani 1 1 d . . . . .
H26 H 0.600483 -0.341984 0.278419 0.076 Uiso 1 1 calc R U . . .
C27 C 0.6416(4) -0.2508(6) 0.3122(3) 0.050(2) Uani 1 1 d . . . . .
H27 H 0.668804 -0.284949 0.329018 0.059 Uiso 1 1 calc R U . . .
C28 C 0.7509(3) -0.1977(5) 0.3771(2) 0.0316(16) Uani 1 1 d . . . . .
H28A H 0.762955 -0.228777 0.357114 0.038 Uiso 1 1 calc R U . . .
H28B H 0.738686 -0.235383 0.394781 0.038 Uiso 1 1 calc R U . . .
C29 C 0.8099(4) -0.1341(5) 0.4501(2) 0.0359(17) Uani 1 1 d . . . . .
C30 C 0.7780(5) -0.0795(6) 0.4666(3) 0.052(2) Uani 1 1 d . . . . .
H30 H 0.757849 -0.035207 0.452407 0.062 Uiso 1 1 calc R U . . .
C31 C 0.7752(6) -0.0888(7) 0.5035(3) 0.062(3) Uani 1 1 d . . . . .
H31 H 0.752376 -0.051918 0.514356 0.074 Uiso 1 1 calc R U . . .
C32 C 0.8064(5) -0.1532(7) 0.5248(3) 0.056(3) Uani 1 1 d . . . . .
H32 H 0.805953 -0.159137 0.550332 0.067 Uiso 1 1 calc R U . . .
C33 C 0.8372(5) -0.2073(7) 0.5084(3) 0.055(3) Uani 1 1 d . . . . .
H33 H 0.857911 -0.251330 0.522513 0.066 Uiso 1 1 calc R U . . .
C34 C 0.8385(4) -0.1984(6) 0.4716(3) 0.047(2) Uani 1 1 d . . . . .
H34 H 0.859558 -0.237326 0.460618 0.056 Uiso 1 1 calc R U . . .
C35 C 0.8811(4) -0.1719(5) 0.3995(2) 0.0330(16) Uani 1 1 d . . . . .
C36 C 0.8852(4) -0.2467(6) 0.3839(3) 0.049(2) Uani 1 1 d . . . . .
H36 H 0.849731 -0.276223 0.373030 0.059 Uiso 1 1 calc R U . . .
C37 C 0.9416(6) -0.2797(7) 0.3840(3) 0.066(3) Uani 1 1 d . . . . .
H37 H 0.944234 -0.330379 0.372110 0.080 Uiso 1 1 calc R U . . .
C38 C 0.9927(5) -0.2391(8) 0.4012(3) 0.062(3) Uani 1 1 d . . . . .
H38 H 1.030781 -0.262559 0.401975 0.074 Uiso 1 1 calc R U . . .
C39 C 0.9892(4) -0.1643(6) 0.4173(3) 0.051(2) Uani 1 1 d . . . . .
H39 H 1.024749 -0.135810 0.429081 0.061 Uiso 1 1 calc R U . . .
C40 C 0.9332(4) -0.1310(5) 0.4163(2) 0.0379(18) Uani 1 1 d . . . . .
H40 H 0.930639 -0.079249 0.427265 0.046 Uiso 1 1 calc R U . . .
C41 C 0.7765(3) 0.0037(4) 0.2688(2) 0.0281(15) Uani 1 1 d . . . . .
C42 C 0.7148(4) 0.0007(5) 0.2530(2) 0.0357(17) Uani 1 1 d . . . . .
H42 H 0.688251 -0.016884 0.267587 0.043 Uiso 1 1 calc R U . . .
C43 C 0.6925(4) 0.0232(5) 0.2163(3) 0.045(2) Uani 1 1 d . . . . .
H43 H 0.650451 0.022367 0.205808 0.054 Uiso 1 1 calc R U . . .
C44 C 0.7306(5) 0.0468(6) 0.1950(3) 0.049(2) Uani 1 1 d . . . . .
H44 H 0.714791 0.063002 0.169824 0.059 Uiso 1 1 calc R U . . .
C45 C 0.7924(4) 0.0474(5) 0.2098(2) 0.043(2) Uani 1 1 d . . . . .
H45 H 0.818809 0.061926 0.194722 0.051 Uiso 1 1 calc R U . . .
C46 C 0.8148(4) 0.0263(5) 0.2470(2) 0.0356(17) Uani 1 1 d . . . . .
H46 H 0.856853 0.027543 0.257444 0.043 Uiso 1 1 calc R U . . .
C47 C 0.8280(3) -0.1385(5) 0.3005(2) 0.0297(15) Uani 1 1 d . . . . .
C48 C 0.7824(4) -0.1938(5) 0.2852(2) 0.0340(17) Uani 1 1 d . . . . .
H48 H 0.741970 -0.181247 0.285056 0.041 Uiso 1 1 calc R U . . .
C49 C 0.7959(4) -0.2667(5) 0.2704(2) 0.0368(17) Uani 1 1 d . . . . .
H49 H 0.764777 -0.304000 0.260044 0.044 Uiso 1 1 calc R U . . .
C50 C 0.8546(4) -0.2851(5) 0.2706(3) 0.042(2) Uani 1 1 d . . . . .
H50 H 0.863786 -0.335315 0.260574 0.051 Uiso 1 1 calc R U . . .
C51 C 0.9001(4) -0.2306(6) 0.2855(3) 0.045(2) Uani 1 1 d . . . . .
H51 H 0.940476 -0.243425 0.285652 0.054 Uiso 1 1 calc R U . . .
C52 C 0.8867(4) -0.1571(5) 0.3003(3) 0.0375(18) Uani 1 1 d . . . . .
H52 H 0.917897 -0.119611 0.310372 0.045 Uiso 1 1 calc R U . . .
C53 C 0.8758(3) 0.0148(5) 0.3353(2) 0.0306(15) Uani 1 1 d . . . . .
H53A H 0.909052 -0.022155 0.347004 0.037 Uiso 1 1 calc R U . . .
H53B H 0.888172 0.050541 0.316930 0.037 Uiso 1 1 calc R U . . .
C54 C 0.9061(4) 0.0791(5) 0.4116(2) 0.0327(16) Uani 1 1 d . . . . .
C55 C 0.9628(4) 0.1001(6) 0.4094(2) 0.043(2) Uani 1 1 d . . . . .
H55 H 0.970934 0.108399 0.385681 0.052 Uiso 1 1 calc R U . . .
C56 C 1.0088(5) 0.1094(7) 0.4416(3) 0.057(3) Uani 1 1 d . . . . .
H56 H 1.047866 0.124612 0.439795 0.069 Uiso 1 1 calc R U . . .
C57 C 0.9974(5) 0.0965(7) 0.4762(3) 0.060(3) Uani 1 1 d . . . . .
H57 H 1.028762 0.101125 0.498218 0.072 Uiso 1 1 calc R U . . .
C58 C 0.9406(6) 0.0771(7) 0.4786(3) 0.058(3) Uani 1 1 d . . . . .
H58 H 0.932476 0.070161 0.502463 0.069 Uiso 1 1 calc R U . . .
C59 C 0.8940(4) 0.0671(5) 0.4462(2) 0.0417(19) Uani 1 1 d . . . . .
H59 H 0.854865 0.052360 0.448085 0.050 Uiso 1 1 calc R U . . .
C60 C 0.8397(4) 0.1778(5) 0.3559(2) 0.0333(16) Uani 1 1 d . . . . .
C61 C 0.8303(5) 0.2331(5) 0.3822(3) 0.046(2) Uani 1 1 d . . . . .
H61 H 0.827651 0.214255 0.406106 0.055 Uiso 1 1 calc R U . . .
C62 C 0.8246(6) 0.3152(6) 0.3743(3) 0.063(3) Uani 1 1 d . . . . .
H62 H 0.817010 0.352310 0.392318 0.075 Uiso 1 1 calc R U . . .
C63 C 0.8300(6) 0.3434(6) 0.3397(4) 0.072(4) Uani 1 1 d . . . . .
H63 H 0.828016 0.400094 0.334586 0.086 Uiso 1 1 calc R U . . .
C64 C 0.8381(5) 0.2894(7) 0.3132(3) 0.062(3) Uani 1 1 d . . . . .
H64 H 0.840008 0.308556 0.289259 0.074 Uiso 1 1 calc R U . . .
C65 C 0.8435(4) 0.2066(6) 0.3210(3) 0.047(2) Uani 1 1 d . . . . .
H65 H 0.849752 0.169597 0.302567 0.056 Uiso 1 1 calc R U . . .
Ru2 Ru 0.30850(2) 0.51653(3) 0.35761(2) 0.02379(13) Uani 1 1 d . . . . .
P5 P 0.37380(8) 0.40728(11) 0.35330(5) 0.0272(4) Uani 1 1 d . . . . .
P6 P 0.28441(8) 0.39533(11) 0.39032(5) 0.0267(4) Uani 1 1 d . . . . .
P7 P 0.23164(8) 0.49080(11) 0.30662(5) 0.0240(3) Uani 1 1 d . . . . .
P8 P 0.22686(8) 0.59558(11) 0.36281(5) 0.0252(4) Uani 1 1 d . . . . .
O2 O 0.3636(2) 0.5812(3) 0.40478(14) 0.0301(11) Uani 1 1 d . . . . .
N2 N 0.4026(3) 0.7376(4) 0.34509(18) 0.0302(13) Uani 1 1 d . . . . .
C66 C 0.3444(3) 0.6083(4) 0.3340(2) 0.0264(14) Uani 1 1 d . . . . .
H66 H 0.337701 0.613644 0.307725 0.032 Uiso 1 1 calc R U . . .
C67 C 0.3790(3) 0.6626(4) 0.3580(2) 0.0286(15) Uani 1 1 d . . . . .
C68 C 0.3868(3) 0.6476(5) 0.3965(2) 0.0297(15) Uani 1 1 d . . . . .
C69 C 0.4174(3) 0.7008(5) 0.4277(2) 0.0345(17) Uani 1 1 d . . . . .
C70 C 0.4132(4) 0.7852(5) 0.4260(2) 0.0359(17) Uani 1 1 d . . . . .
H70 H 0.390208 0.810476 0.403983 0.043 Uiso 1 1 calc R U . . .
C71 C 0.4423(4) 0.8331(6) 0.4559(3) 0.043(2) Uani 1 1 d . . . . .
H71 H 0.438337 0.890597 0.454712 0.052 Uiso 1 1 calc R U . . .
C72 C 0.4771(4) 0.7964(6) 0.4876(3) 0.046(2) Uani 1 1 d . . . . .
H72 H 0.497695 0.828787 0.508046 0.056 Uiso 1 1 calc R U . . .
C73 C 0.4818(4) 0.7129(7) 0.4895(3) 0.049(2) Uani 1 1 d . . . . .
H73 H 0.505925 0.688199 0.511304 0.059 Uiso 1 1 calc R U . . .
C74 C 0.4520(4) 0.6642(6) 0.4602(2) 0.044(2) Uani 1 1 d . . . . .
H74 H 0.454980 0.606667 0.462057 0.053 Uiso 1 1 calc R U . . .
C75 C 0.3606(4) 0.7917(5) 0.3275(2) 0.0363(18) Uani 1 1 d . . . . .
H75 H 0.319208 0.779197 0.323839 0.044 Uiso 1 1 calc R U . . .
C76 C 0.3777(5) 0.8656(5) 0.3147(3) 0.046(2) Uani 1 1 d . . . . .
H76 H 0.348357 0.904095 0.302977 0.055 Uiso 1 1 calc R U . . .
C77 C 0.4363(6) 0.8814(6) 0.3192(3) 0.058(3) Uani 1 1 d . . . . .
H77 H 0.448524 0.930763 0.309916 0.070 Uiso 1 1 calc R U . . .
C78 C 0.4787(5) 0.8271(6) 0.3371(3) 0.056(3) Uani 1 1 d . . . . .
H78 H 0.519967 0.839895 0.340625 0.067 Uiso 1 1 calc R U . . .
C79 C 0.4621(4) 0.7527(5) 0.3503(3) 0.0397(19) Uani 1 1 d . . . . .
C80 C 0.5071(4) 0.6925(7) 0.3697(4) 0.060(3) Uani 1 1 d . . . . .
H80A H 0.512840 0.698337 0.396730 0.090 Uiso 1 1 calc R U . . .
H80B H 0.545242 0.701969 0.362975 0.090 Uiso 1 1 calc R U . . .
H80C H 0.492833 0.637391 0.362166 0.090 Uiso 1 1 calc R U . . .
C81 C 0.1974(4) 0.5867(5) 0.4038(2) 0.0319(16) Uani 1 1 d . . . . .
C82 C 0.2356(4) 0.5644(5) 0.4378(2) 0.0376(18) Uani 1 1 d . . . . .
H82 H 0.277438 0.560546 0.439759 0.045 Uiso 1 1 calc R U . . .
C83 C 0.2139(5) 0.5480(6) 0.4687(3) 0.050(2) Uani 1 1 d . . . . .
H83 H 0.240587 0.533097 0.491664 0.060 Uiso 1 1 calc R U . . .
C84 C 0.1525(5) 0.5533(6) 0.4661(3) 0.054(2) Uani 1 1 d . . . . .
H84 H 0.136782 0.539903 0.486841 0.064 Uiso 1 1 calc R U . . .
C85 C 0.1142(4) 0.5787(7) 0.4325(3) 0.051(2) Uani 1 1 d . . . . .
H85 H 0.072409 0.584356 0.430668 0.062 Uiso 1 1 calc R U . . .
C86 C 0.1369(4) 0.5954(5) 0.4022(2) 0.0395(18) Uani 1 1 d . . . . .
H86 H 0.110596 0.613223 0.379591 0.047 Uiso 1 1 calc R U . . .
C87 C 0.2254(3) 0.7043(5) 0.3547(2) 0.0289(15) Uani 1 1 d . . . . .
C88 C 0.2542(4) 0.7547(5) 0.3843(2) 0.0378(18) Uani 1 1 d . . . . .
H88 H 0.272006 0.731102 0.407872 0.045 Uiso 1 1 calc R U . . .
C89 C 0.2571(5) 0.8376(5) 0.3800(3) 0.047(2) Uani 1 1 d . . . . .
H89 H 0.276726 0.870628 0.400385 0.056 Uiso 1 1 calc R U . . .
C90 C 0.2314(5) 0.8727(6) 0.3458(3) 0.053(2) Uani 1 1 d . . . . .
H90 H 0.233528 0.929873 0.342766 0.063 Uiso 1 1 calc R U . . .
C91 C 0.2022(4) 0.8242(6) 0.3155(3) 0.048(2) Uani 1 1 d . . . . .
H91 H 0.184276 0.848256 0.292058 0.057 Uiso 1 1 calc R U . . .
C92 C 0.1999(4) 0.7405(5) 0.3204(2) 0.0393(18) Uani 1 1 d . . . . .
H92 H 0.180614 0.707289 0.299934 0.047 Uiso 1 1 calc R U . . .
C93 C 0.1736(3) 0.5455(5) 0.3244(2) 0.0295(15) Uani 1 1 d . . . . .
H93A H 0.150410 0.584550 0.306026 0.035 Uiso 1 1 calc R U . . .
H93B H 0.146014 0.508160 0.333106 0.035 Uiso 1 1 calc R U . . .
C94 C 0.1994(3) 0.3917(4) 0.2908(2) 0.0260(14) Uani 1 1 d . . . . .
C95 C 0.1405(3) 0.3705(5) 0.2896(2) 0.0328(16) Uani 1 1 d . . . . .
H95 H 0.114857 0.407901 0.297774 0.039 Uiso 1 1 calc R U . . .
C96 C 0.1190(4) 0.2940(5) 0.2762(3) 0.0378(18) Uani 1 1 d . . . . .
H96 H 0.078636 0.279672 0.275437 0.045 Uiso 1 1 calc R U . . .
C97 C 0.1551(4) 0.2393(5) 0.2641(2) 0.0389(18) Uani 1 1 d . . . . .
H97 H 0.139969 0.187208 0.255411 0.047 Uiso 1 1 calc R U . . .
C98 C 0.2141(4) 0.2601(5) 0.2647(2) 0.0340(16) Uani 1 1 d . . . . .
H98 H 0.239350 0.222514 0.256280 0.041 Uiso 1 1 calc R U . . .
C99 C 0.2355(3) 0.3362(5) 0.2776(2) 0.0288(15) Uani 1 1 d . . . . .
H99 H 0.275390 0.350951 0.277400 0.035 Uiso 1 1 calc R U . . .
C100 C 0.2316(3) 0.5345(4) 0.2613(2) 0.0261(14) Uani 1 1 d . . . . .
C101 C 0.1779(3) 0.5577(4) 0.2367(2) 0.0300(15) Uani 1 1 d . . . . .
H101 H 0.141925 0.558253 0.245152 0.036 Uiso 1 1 calc R U . . .
C102 C 0.1762(4) 0.5801(5) 0.2002(2) 0.0345(17) Uani 1 1 d . . . . .
H102 H 0.139569 0.596703 0.183829 0.041 Uiso 1 1 calc R U . . .
C103 C 0.2290(4) 0.5778(5) 0.1879(2) 0.0382(18) Uani 1 1 d . . . . .
H103 H 0.228409 0.592558 0.162986 0.046 Uiso 1 1 calc R U . . .
C104 C 0.2819(4) 0.5543(5) 0.2119(2) 0.0344(17) Uani 1 1 d . . . . .
H104 H 0.317809 0.553354 0.203387 0.041 Uiso 1 1 calc R U . . .
C105 C 0.2835(3) 0.5319(4) 0.2481(2) 0.0289(15) Uani 1 1 d . . . . .
H105 H 0.320191 0.514668 0.264144 0.035 Uiso 1 1 calc R U . . .
C106 C 0.3952(3) 0.3680(5) 0.3126(2) 0.0289(15) Uani 1 1 d . . . . .
C107 C 0.4210(3) 0.4212(5) 0.2920(2) 0.0362(17) Uani 1 1 d . . . . .
H107 H 0.423194 0.477545 0.297905 0.043 Uiso 1 1 calc R U . . .
C108 C 0.4440(4) 0.3926(6) 0.2628(3) 0.045(2) Uani 1 1 d . . . . .
H108 H 0.462569 0.429332 0.249200 0.055 Uiso 1 1 calc R U . . .
C109 C 0.4397(4) 0.3113(7) 0.2535(3) 0.048(2) Uani 1 1 d . . . . .
H109 H 0.454736 0.291764 0.233282 0.057 Uiso 1 1 calc R U . . .
C110 C 0.4131(4) 0.2580(6) 0.2741(3) 0.0419(19) Uani 1 1 d . . . . .
H110 H 0.409414 0.202018 0.267660 0.050 Uiso 1 1 calc R U . . .
C111 C 0.3922(4) 0.2855(5) 0.3035(2) 0.0348(17) Uani 1 1 d . . . . .
H111 H 0.375626 0.248167 0.317884 0.042 Uiso 1 1 calc R U . . .
C112 C 0.4467(3) 0.4069(5) 0.3858(2) 0.0344(17) Uani 1 1 d . . . . .
C113 C 0.4744(4) 0.3358(6) 0.4016(2) 0.0402(19) Uani 1 1 d . . . . .
H113 H 0.453096 0.285807 0.398158 0.048 Uiso 1 1 calc R U . . .
C114 C 0.5340(4) 0.3382(7) 0.4228(3) 0.051(2) Uani 1 1 d . . . . .
H114 H 0.553299 0.289641 0.433340 0.061 Uiso 1 1 calc R U . . .
C115 C 0.5646(4) 0.4114(7) 0.4281(3) 0.059(3) Uani 1 1 d . . . . .
H115 H 0.604782 0.413010 0.442721 0.071 Uiso 1 1 calc R U . . .
C116 C 0.5373(5) 0.4821(7) 0.4126(4) 0.062(3) Uani 1 1 d . . . . .
H116 H 0.558278 0.532408 0.416370 0.075 Uiso 1 1 calc R U . . .
C117 C 0.4784(4) 0.4786(6) 0.3911(3) 0.050(2) Uani 1 1 d . . . . .
H117 H 0.459665 0.526963 0.379909 0.060 Uiso 1 1 calc R U . . .
C118 C 0.3298(3) 0.3275(5) 0.3687(2) 0.0298(15) Uani 1 1 d . . . . .
H11A H 0.355027 0.290061 0.386992 0.036 Uiso 1 1 calc R U . . .
H11B H 0.305198 0.296126 0.347613 0.036 Uiso 1 1 calc R U . . .
C119 C 0.3160(3) 0.3851(5) 0.4405(2) 0.0306(15) Uani 1 1 d . . . . .
C120 C 0.3673(4) 0.4287(5) 0.4571(2) 0.0399(19) Uani 1 1 d . . . . .
H120 H 0.385801 0.462918 0.442442 0.048 Uiso 1 1 calc R U . . .
C121 C 0.3913(4) 0.4219(6) 0.4955(3) 0.049(2) Uani 1 1 d . . . . .
H121 H 0.425970 0.452402 0.507007 0.058 Uiso 1 1 calc R U . . .
C122 C 0.3651(5) 0.3712(7) 0.5167(3) 0.054(2) Uani 1 1 d . . . . .
H122 H 0.382196 0.366544 0.542769 0.064 Uiso 1 1 calc R U . . .
C123 C 0.3143(5) 0.3273(7) 0.5006(3) 0.056(3) Uani 1 1 d . . . . .
H123 H 0.296381 0.292720 0.515354 0.067 Uiso 1 1 calc R U . . .
C124 C 0.2897(4) 0.3342(6) 0.4624(2) 0.045(2) Uani 1 1 d . . . . .
H124 H 0.254718 0.304057 0.451172 0.055 Uiso 1 1 calc R U . . .
C125 C 0.2123(3) 0.3429(5) 0.3833(2) 0.0297(15) Uani 1 1 d . . . . .
C126 C 0.2040(4) 0.2642(6) 0.3696(3) 0.046(2) Uani 1 1 d . . . . .
H126 H 0.236414 0.236228 0.363370 0.055 Uiso 1 1 calc R U . . .
C127 C 0.1490(5) 0.2261(7) 0.3648(3) 0.061(3) Uani 1 1 d . . . . .
H127 H 0.143968 0.172705 0.354695 0.073 Uiso 1 1 calc R U . . .
C128 C 0.1025(5) 0.2633(7) 0.3742(3) 0.060(3) Uani 1 1 d . . . . .
H128 H 0.064827 0.236585 0.370401 0.072 Uiso 1 1 calc R U . . .
C129 C 0.1100(4) 0.3414(6) 0.3895(4) 0.057(3) Uani 1 1 d . . . . .
H129 H 0.077907 0.367765 0.396870 0.069 Uiso 1 1 calc R U . . .
C130 C 0.1651(4) 0.3799(5) 0.3940(3) 0.046(2) Uani 1 1 d . . . . .
H130 H 0.170405 0.432877 0.404505 0.055 Uiso 1 1 calc R U . . .
S1 S 0.40801(13) 0.07650(18) 0.40794(7) 0.0599(7) Uani 1 1 d . . . . .
F1 F 0.3629(6) 0.1556(8) 0.4549(3) 0.146(5) Uani 1 1 d . . . . .
F2 F 0.3555(7) 0.0286(9) 0.4597(3) 0.170(6) Uani 1 1 d . . . . .
F3 F 0.2983(5) 0.0890(10) 0.4143(3) 0.159(6) Uani 1 1 d . . . . .
O3 O 0.3962(5) 0.1453(5) 0.3833(2) 0.078(3) Uani 1 1 d . . . . .
O4 O 0.4630(5) 0.0780(9) 0.4351(3) 0.134(6) Uani 1 1 d . . . . .
O5 O 0.3930(6) -0.0006(5) 0.3906(3) 0.103(4) Uani 1 1 d . . . . .
C131 C 0.3528(9) 0.0870(12) 0.4355(4) 0.105(6) Uani 1 1 d . . . . .
S2 S 0.48354(10) 0.57093(14) 0.19832(7) 0.0433(5) Uani 1 1 d . . . . .
F4 F 0.4029(4) 0.5415(5) 0.1371(2) 0.111(4) Uani 1 1 d . . . . .
F5 F 0.4806(3) 0.4678(4) 0.1439(2) 0.0713(19) Uani 1 1 d . . . . .
F6 F 0.4170(4) 0.4421(5) 0.1763(2) 0.092(3) Uani 1 1 d . . . . .
O6 O 0.5059(4) 0.6307(4) 0.1770(2) 0.065(2) Uani 1 1 d . . . . .
O7 O 0.5284(3) 0.5207(4) 0.22138(19) 0.0500(16) Uani 1 1 d . . . . .
O8 O 0.4375(3) 0.5982(6) 0.2155(2) 0.071(2) Uani 1 1 d . . . . .
C132 C 0.4435(4) 0.5011(6) 0.1627(3) 0.047(2) Uani 1 1 d . . . . .
S3 S 0.71379(18) 0.5288(2) 0.40428(10) 0.0804(9) Uani 1 1 d . . . . .
F7 F 0.8192(6) 0.5812(10) 0.4007(3) 0.176(7) Uani 1 1 d . . . . .
F8 F 0.8192(5) 0.4878(8) 0.4410(3) 0.137(4) Uani 1 1 d . . . . .
F9 F 0.7939(6) 0.6076(8) 0.4517(3) 0.148(5) Uani 1 1 d . . . . .
O9 O 0.6925(5) 0.5970(6) 0.3867(3) 0.108(4) Uani 1 1 d . . . . .
O10 O 0.6923(5) 0.5012(6) 0.4361(3) 0.090(3) Uani 1 1 d . . . . .
O11 O 0.7207(6) 0.4654(8) 0.3784(3) 0.129(5) Uani 1 1 d . . . . .
C133 C 0.7879(8) 0.5562(11) 0.4248(4) 0.087(4) Uani 1 1 d . . . . .
S4 S 0.49917(14) 0.06862(18) 0.23505(13) 0.0788(10) Uani 1 1 d . . . . .
F10 F 0.5400(4) 0.0807(7) 0.1758(3) 0.125(4) Uani 1 1 d . . . . .
F11 F 0.4621(4) 0.0039(7) 0.1684(4) 0.126(4) Uani 1 1 d . . . . .
F12 F 0.5459(5) -0.0404(6) 0.1971(3) 0.123(4) Uani 1 1 d . . . . .
O12 O 0.4641(6) 0.1394(6) 0.2175(5) 0.149(6) Uani 1 1 d . . . . .
O13 O 0.4634(4) 0.0084(6) 0.2465(4) 0.101(4) Uani 1 1 d . . . . .
O14 O 0.5564(5) 0.0790(8) 0.2577(3) 0.118(5) Uani 1 1 d . . . . .
C134 C 0.5095(6) 0.0315(12) 0.1930(5) 0.108(7) Uani 1 1 d . . . . .
O15 O 0.3658(4) 0.3243(7) 0.0307(3) 0.085(3) Uani 1 1 d . . . . .
C135 C 0.3476(8) 0.4254(14) 0.0714(5) 0.120(7) Uani 1 1 d . . . . .
H13A H 0.378054 0.458423 0.063775 0.181 Uiso 1 1 calc R U . . .
H13B H 0.366418 0.393949 0.093716 0.181 Uiso 1 1 calc R U . . .
H13C H 0.316718 0.461054 0.077019 0.181 Uiso 1 1 calc R U . . .
C136 C 0.3204(6) 0.3705(12) 0.0415(5) 0.096(5) Uani 1 1 d . . . . .
H13D H 0.292313 0.333465 0.049973 0.116 Uiso 1 1 calc R U . . .
H13E H 0.297319 0.401887 0.019916 0.116 Uiso 1 1 calc R U . . .
C137 C 0.3415(7) 0.2661(10) 0.0035(4) 0.092(5) Uani 1 1 d . . . . .
H13F H 0.314881 0.293081 -0.018338 0.110 Uiso 1 1 calc R U . . .
H13G H 0.317270 0.226396 0.013696 0.110 Uiso 1 1 calc R U . . .
C138 C 0.3905(10) 0.2235(10) -0.0083(6) 0.118(7) Uani 1 1 d . . . . .
H13H H 0.373804 0.179221 -0.025384 0.177 Uiso 1 1 calc R U . . .
H13I H 0.418745 0.201183 0.013722 0.177 Uiso 1 1 calc R U . . .
H13J H 0.411549 0.261964 -0.020925 0.177 Uiso 1 1 calc R U . . .
O16 O 0.5726(10) 0.5361(15) 0.3334(7) 0.108(7) Uani 0.5 1 d . . P . .
H16A H 0.599285 0.568317 0.345402 0.130 Uiso 0.5 1 d R U P . .
H16B H 0.559515 0.502373 0.346942 0.130 Uiso 0.5 1 d R U P . .
O17 O 0.4621(6) 0.6184(7) 0.2924(3) 0.108(4) Uani 1 1 d . . . . .
H17A H 0.456347 0.610386 0.269097 0.129 Uiso 1 1 d R U . . .
H17B H 0.493987 0.593756 0.303477 0.129 Uiso 1 1 d R U . . .
O18 O 0.0115(13) 0.4265(18) 0.4539(8) 0.136(7) Uani 0.5 1 d D U P . .
C139 C -0.0454(19) 0.471(3) 0.3938(12) 0.135(10) Uani 0.5 1 d D U P . .
H13K H -0.074153 0.453082 0.371159 0.202 Uiso 0.5 1 calc R U P . .
H13L H -0.006316 0.480782 0.388331 0.202 Uiso 0.5 1 calc R U P . .
H13M H -0.059738 0.521941 0.402692 0.202 Uiso 0.5 1 calc R U P . .
C140 C -0.0392(17) 0.406(3) 0.4238(10) 0.132(7) Uani 0.5 1 d D U P . .
H14A H -0.076070 0.404157 0.433145 0.158 Uiso 0.5 1 calc R U P . .
H14B H -0.033096 0.352503 0.413381 0.158 Uiso 0.5 1 calc R U P . .
C141 C 0.019(2) 0.355(2) 0.4774(11) 0.142(8) Uani 0.5 1 d D U P . .
H14C H 0.049137 0.316309 0.471716 0.170 Uiso 0.5 1 calc R U P . .
H14D H -0.018774 0.326463 0.476749 0.170 Uiso 0.5 1 calc R U P . .
C142 C 0.043(2) 0.401(3) 0.5131(12) 0.148(10) Uani 0.5 1 d D U P . .
H14E H 0.024471 0.454652 0.511156 0.222 Uiso 0.5 1 calc R U P . .
H14F H 0.086600 0.406361 0.517561 0.222 Uiso 0.5 1 calc R U P . .
H14G H 0.033254 0.370774 0.533811 0.222 Uiso 0.5 1 calc R U P . .

loop_
_atom_site_aniso_label
_atom_site_aniso_U_11
_atom_site_aniso_U_22
_atom_site_aniso_U_33
_atom_site_aniso_U_23
_atom_site_aniso_U_13
_atom_site_aniso_U_12
Ru1 0.0244(3) 0.0250(3) 0.0300(3) 0.0022(2) 0.0085(2) 0.0042(2)
P1 0.0246(9) 0.0315(10) 0.0354(10) 0.0038(8) 0.0090(7) 0.0003(7)
P2 0.0271(9) 0.0261(9) 0.0294(9) 0.0027(7) 0.0067(7) 0.0033(7)
P3 0.0233(8) 0.0251(8) 0.0289(9) -0.0003(7) 0.0077(7) 0.0001(7)
P4 0.0273(9) 0.0248(9) 0.0279(9) 0.0004(7) 0.0056(7) 0.0012(7)
O1 0.033(3) 0.033(3) 0.035(3) 0.001(2) 0.012(2) 0.006(2)
N1 0.039(4) 0.038(4) 0.037(4) -0.002(3) 0.001(3) 0.015(3)
C1 0.026(4) 0.031(4) 0.036(4) 0.001(3) 0.002(3) 0.005(3)
C2 0.032(4) 0.037(4) 0.041(4) 0.003(4) 0.006(3) 0.013(3)
C3 0.027(4) 0.040(4) 0.042(4) -0.007(4) 0.010(3) 0.008(3)
C4 0.028(4) 0.045(5) 0.035(4) -0.005(3) 0.006(3) 0.012(3)
C5 0.039(5) 0.049(5) 0.048(5) -0.012(4) 0.003(4) 0.019(4)
C6 0.050(6) 0.072(7) 0.060(7) -0.023(6) -0.001(5) 0.028(5)
C7 0.046(6) 0.098(10) 0.058(7) -0.037(7) 0.003(5) 0.026(6)
C8 0.046(6) 0.112(11) 0.048(6) -0.020(6) 0.016(5) 0.024(6)
C9 0.037(5) 0.070(7) 0.043(5) -0.009(5) 0.011(4) 0.014(4)
C10 0.052(5) 0.044(5) 0.049(5) 0.005(4) 0.004(4) 0.012(4)
C11 0.059(6) 0.050(6) 0.065(7) 0.013(5) 0.009(5) 0.014(5)
C12 0.060(7) 0.046(6) 0.085(8) 0.005(6) 0.006(6) 0.020(5)
C13 0.049(6) 0.063(7) 0.071(7) 0.004(6) -0.003(5) 0.025(5)
C14 0.037(5) 0.048(5) 0.052(5) -0.001(4) -0.001(4) 0.017(4)
C15 0.032(5) 0.068(7) 0.075(7) 0.001(6) 0.007(5) 0.016(5)
C16 0.027(4) 0.044(5) 0.048(5) -0.007(4) 0.015(3) -0.008(3)
C17 0.046(5) 0.056(6) 0.066(6) 0.003(5) 0.033(5) 0.000(5)
C18 0.045(6) 0.066(7) 0.101(9) -0.019(7) 0.046(6) 0.001(5)
C19 0.077(8) 0.077(8) 0.081(8) -0.012(7) 0.055(7) -0.019(7)
C20 0.087(9) 0.084(9) 0.084(9) 0.026(7) 0.057(8) 0.006(7)
C21 0.060(6) 0.064(7) 0.058(6) 0.013(5) 0.030(5) 0.004(5)
C22 0.024(4) 0.044(5) 0.037(4) 0.004(3) 0.009(3) -0.001(3)
C23 0.037(4) 0.040(5) 0.046(5) 0.010(4) 0.008(4) -0.006(4)
C24 0.038(5) 0.071(7) 0.047(5) 0.021(5) -0.004(4) -0.002(5)
C25 0.048(6) 0.071(7) 0.052(6) -0.017(5) -0.002(5) 0.005(5)
C26 0.042(5) 0.061(7) 0.078(8) -0.025(6) -0.006(5) 0.006(5)
C27 0.032(4) 0.050(5) 0.059(6) -0.009(5) -0.002(4) 0.010(4)
C28 0.029(4) 0.032(4) 0.036(4) 0.003(3) 0.011(3) 0.002(3)
C29 0.032(4) 0.044(5) 0.033(4) 0.007(3) 0.009(3) -0.001(3)
C30 0.073(7) 0.047(5) 0.041(5) 0.006(4) 0.025(5) 0.014(5)
C31 0.088(8) 0.060(7) 0.047(6) 0.008(5) 0.036(6) 0.010(6)
C32 0.074(7) 0.064(7) 0.032(5) 0.007(4) 0.018(5) -0.008(5)
C33 0.059(6) 0.062(6) 0.043(5) 0.021(5) 0.013(5) 0.004(5)
C34 0.050(5) 0.046(5) 0.043(5) 0.012(4) 0.010(4) 0.006(4)
C35 0.035(4) 0.031(4) 0.033(4) 0.011(3) 0.007(3) 0.010(3)
C36 0.041(5) 0.047(5) 0.055(6) -0.005(4) 0.004(4) 0.010(4)
C37 0.071(7) 0.055(6) 0.071(7) -0.016(6) 0.015(6) 0.034(6)
C38 0.043(5) 0.078(8) 0.067(7) 0.005(6) 0.019(5) 0.027(5)
C39 0.031(4) 0.049(5) 0.070(7) 0.011(5) 0.008(4) 0.007(4)
C40 0.028(4) 0.039(4) 0.047(5) 0.006(4) 0.011(3) 0.008(3)
C41 0.026(3) 0.024(3) 0.033(4) -0.003(3) 0.005(3) -0.001(3)
C42 0.029(4) 0.035(4) 0.041(4) -0.011(3) 0.004(3) 0.000(3)
C43 0.036(4) 0.038(5) 0.049(5) -0.011(4) -0.011(4) 0.007(4)
C44 0.069(6) 0.035(5) 0.033(4) 0.000(4) -0.007(4) 0.003(4)
C45 0.056(5) 0.039(5) 0.034(4) -0.001(4) 0.013(4) -0.009(4)
C46 0.041(4) 0.035(4) 0.030(4) -0.003(3) 0.007(3) -0.007(3)
C47 0.028(4) 0.029(4) 0.034(4) 0.002(3) 0.011(3) 0.002(3)
C48 0.029(4) 0.032(4) 0.039(4) 0.001(3) 0.006(3) -0.002(3)
C49 0.040(4) 0.028(4) 0.043(4) -0.003(3) 0.011(4) -0.001(3)
C50 0.050(5) 0.031(4) 0.050(5) -0.005(4) 0.022(4) 0.006(4)
C51 0.038(4) 0.038(5) 0.064(6) -0.011(4) 0.021(4) 0.004(4)
C52 0.028(4) 0.034(4) 0.053(5) -0.005(4) 0.014(4) -0.001(3)
C53 0.025(3) 0.037(4) 0.029(4) -0.003(3) 0.004(3) 0.003(3)
C54 0.037(4) 0.025(4) 0.033(4) -0.003(3) 0.003(3) 0.004(3)
C55 0.039(4) 0.055(5) 0.034(4) -0.003(4) 0.004(3) 0.007(4)
C56 0.042(5) 0.065(7) 0.055(6) -0.012(5) -0.008(4) 0.001(5)
C57 0.059(6) 0.061(7) 0.047(6) -0.008(5) -0.011(5) 0.019(5)
C58 0.084(8) 0.053(6) 0.028(4) -0.004(4) -0.002(5) 0.016(5)
C59 0.050(5) 0.038(5) 0.037(4) -0.001(4) 0.010(4) 0.011(4)
C60 0.033(4) 0.029(4) 0.034(4) 0.001(3) 0.002(3) 0.003(3)
C61 0.060(6) 0.032(4) 0.042(5) 0.000(4) 0.007(4) 0.006(4)
C62 0.085(8) 0.028(5) 0.072(7) -0.006(5) 0.014(6) 0.008(5)
C63 0.089(9) 0.029(5) 0.090(9) 0.017(5) 0.008(7) 0.007(5)
C64 0.066(7) 0.059(7) 0.062(7) 0.027(6) 0.018(5) 0.001(5)
C65 0.051(5) 0.044(5) 0.046(5) 0.016(4) 0.013(4) 0.005(4)
Ru2 0.0217(2) 0.0217(3) 0.0259(3) 0.00308(19) 0.00169(19) -0.00166(19)
P5 0.0227(8) 0.0258(9) 0.0309(9) 0.0033(7) 0.0023(7) 0.0015(7)
P6 0.0267(9) 0.0227(8) 0.0286(9) 0.0039(7) 0.0027(7) -0.0024(7)
P7 0.0216(8) 0.0229(8) 0.0258(8) 0.0007(7) 0.0026(6) -0.0006(6)
P8 0.0254(8) 0.0233(8) 0.0259(8) 0.0015(7) 0.0043(7) -0.0003(7)
O2 0.029(3) 0.027(3) 0.031(3) 0.008(2) 0.000(2) -0.006(2)
N2 0.036(3) 0.024(3) 0.033(3) 0.001(2) 0.013(3) -0.010(3)
C66 0.022(3) 0.026(3) 0.031(4) 0.002(3) 0.006(3) 0.000(3)
C67 0.029(4) 0.023(3) 0.033(4) 0.004(3) 0.005(3) -0.007(3)
C68 0.028(4) 0.027(4) 0.033(4) 0.002(3) 0.004(3) -0.004(3)
C69 0.029(4) 0.037(4) 0.033(4) 0.000(3) -0.001(3) -0.011(3)
C70 0.035(4) 0.040(4) 0.033(4) -0.004(3) 0.008(3) -0.012(3)
C71 0.047(5) 0.041(5) 0.043(5) -0.012(4) 0.011(4) -0.008(4)
C72 0.039(5) 0.062(6) 0.037(4) -0.016(4) 0.008(4) -0.015(4)
C73 0.041(5) 0.065(6) 0.036(5) -0.005(4) -0.002(4) -0.003(4)
C74 0.044(5) 0.046(5) 0.038(4) 0.004(4) 0.002(4) -0.007(4)
C75 0.042(4) 0.035(4) 0.031(4) 0.007(3) 0.006(3) -0.007(3)
C76 0.059(6) 0.030(4) 0.048(5) 0.010(4) 0.013(4) -0.003(4)
C77 0.083(8) 0.039(5) 0.060(6) 0.001(5) 0.028(6) -0.024(5)
C78 0.049(5) 0.048(6) 0.073(7) 0.002(5) 0.022(5) -0.028(5)
C79 0.035(4) 0.036(4) 0.050(5) -0.003(4) 0.014(4) -0.009(3)
C80 0.030(5) 0.057(6) 0.092(8) 0.007(6) 0.014(5) -0.010(4)
C81 0.038(4) 0.029(4) 0.030(4) -0.002(3) 0.011(3) -0.003(3)
C82 0.048(5) 0.033(4) 0.032(4) -0.002(3) 0.011(3) 0.004(4)
C83 0.072(7) 0.045(5) 0.033(4) -0.002(4) 0.015(4) -0.004(5)
C84 0.073(7) 0.053(6) 0.042(5) 0.000(4) 0.029(5) -0.008(5)
C85 0.042(5) 0.065(6) 0.055(6) -0.004(5) 0.027(4) -0.005(5)
C86 0.039(4) 0.042(5) 0.042(4) 0.000(4) 0.016(4) -0.001(4)
C87 0.024(3) 0.030(4) 0.034(4) 0.005(3) 0.008(3) -0.001(3)
C88 0.047(5) 0.029(4) 0.036(4) 0.002(3) 0.007(4) 0.003(3)
C89 0.056(6) 0.029(4) 0.054(5) -0.003(4) 0.010(4) 0.000(4)
C90 0.056(6) 0.030(4) 0.074(7) 0.016(4) 0.019(5) 0.004(4)
C91 0.048(5) 0.035(5) 0.057(6) 0.017(4) 0.008(4) 0.007(4)
C92 0.039(4) 0.039(5) 0.038(4) 0.010(4) 0.005(3) 0.005(4)
C93 0.026(3) 0.034(4) 0.027(4) -0.002(3) 0.005(3) -0.002(3)
C94 0.023(3) 0.025(3) 0.028(3) 0.002(3) 0.004(3) -0.002(3)
C95 0.027(4) 0.027(4) 0.044(4) 0.003(3) 0.009(3) 0.001(3)
C96 0.025(4) 0.031(4) 0.057(5) 0.002(4) 0.010(3) -0.004(3)
C97 0.040(4) 0.028(4) 0.044(5) -0.002(3) 0.003(4) -0.005(3)
C98 0.036(4) 0.030(4) 0.035(4) -0.003(3) 0.007(3) 0.002(3)
C99 0.025(3) 0.030(4) 0.030(4) 0.001(3) 0.005(3) 0.000(3)
C100 0.028(3) 0.022(3) 0.027(3) -0.003(3) 0.005(3) -0.004(3)
C101 0.033(4) 0.026(4) 0.028(4) 0.001(3) 0.003(3) 0.003(3)
C102 0.037(4) 0.033(4) 0.029(4) -0.002(3) -0.001(3) 0.003(3)
C103 0.058(5) 0.029(4) 0.028(4) -0.003(3) 0.010(4) -0.003(4)
C104 0.041(4) 0.032(4) 0.037(4) -0.008(3) 0.021(3) -0.008(3)
C105 0.031(4) 0.022(3) 0.033(4) -0.002(3) 0.007(3) -0.001(3)
C106 0.020(3) 0.032(4) 0.033(4) -0.001(3) 0.003(3) 0.000(3)
C107 0.027(4) 0.038(4) 0.040(4) 0.005(3) 0.002(3) 0.002(3)
C108 0.039(5) 0.060(6) 0.040(5) 0.015(4) 0.014(4) -0.002(4)
C109 0.041(5) 0.066(6) 0.038(5) -0.004(4) 0.014(4) 0.000(4)
C110 0.042(5) 0.039(5) 0.044(5) -0.008(4) 0.011(4) -0.007(4)
C111 0.031(4) 0.032(4) 0.040(4) -0.002(3) 0.005(3) -0.003(3)
C112 0.030(4) 0.037(4) 0.035(4) 0.002(3) 0.006(3) 0.008(3)
C113 0.036(4) 0.039(5) 0.041(5) 0.004(4) 0.001(4) 0.001(4)
C114 0.033(4) 0.056(6) 0.057(6) 0.011(5) -0.004(4) 0.016(4)
C115 0.036(5) 0.058(6) 0.070(7) -0.005(5) -0.014(5) 0.013(4)
C116 0.038(5) 0.045(6) 0.091(8) -0.001(5) -0.011(5) 0.001(4)
C117 0.034(4) 0.033(4) 0.074(7) 0.008(4) -0.006(4) 0.002(4)
C118 0.030(4) 0.027(4) 0.032(4) 0.004(3) 0.006(3) 0.000(3)
C119 0.035(4) 0.029(4) 0.026(4) 0.004(3) 0.004(3) 0.002(3)
C120 0.045(5) 0.033(4) 0.038(4) 0.003(3) 0.001(4) -0.002(4)
C121 0.049(5) 0.047(5) 0.042(5) 0.002(4) -0.005(4) -0.005(4)
C122 0.068(7) 0.057(6) 0.029(4) 0.008(4) 0.001(4) 0.000(5)
C123 0.068(7) 0.066(7) 0.033(5) 0.015(4) 0.013(4) -0.011(5)
C124 0.052(5) 0.049(5) 0.033(4) 0.009(4) 0.006(4) -0.008(4)
C125 0.029(4) 0.029(4) 0.030(4) 0.005(3) 0.005(3) -0.005(3)
C126 0.051(5) 0.034(5) 0.056(6) -0.004(4) 0.022(4) -0.013(4)
C127 0.067(7) 0.050(6) 0.066(7) -0.012(5) 0.018(5) -0.032(5)
C128 0.045(5) 0.061(7) 0.072(7) 0.009(5) 0.010(5) -0.028(5)
C129 0.029(4) 0.049(6) 0.096(8) 0.011(6) 0.020(5) -0.008(4)
C130 0.037(4) 0.032(4) 0.075(7) 0.005(4) 0.023(4) -0.002(4)
S1 0.0663(16) 0.0673(17) 0.0390(12) -0.0112(11) -0.0013(11) 0.0276(13)
F1 0.197(12) 0.159(10) 0.086(6) -0.038(7) 0.042(7) 0.089(9)
F2 0.258(16) 0.179(12) 0.095(8) 0.059(8) 0.088(9) 0.064(12)
F3 0.099(8) 0.278(18) 0.112(8) 0.036(10) 0.045(7) 0.012(10)
O3 0.126(8) 0.043(4) 0.062(5) -0.003(4) 0.016(5) -0.004(5)
O4 0.079(7) 0.214(14) 0.082(7) -0.060(8) -0.033(5) 0.076(8)
O5 0.183(12) 0.049(5) 0.068(6) -0.006(4) 0.010(7) 0.032(6)
C131 0.129(15) 0.136(15) 0.052(7) 0.019(9) 0.027(9) 0.065(12)
S2 0.0357(10) 0.0464(12) 0.0493(12) -0.0019(10) 0.0130(9) 0.0094(9)
F4 0.117(7) 0.097(6) 0.080(5) -0.027(5) -0.049(5) 0.052(5)
F5 0.062(4) 0.071(4) 0.084(5) -0.028(4) 0.024(3) 0.003(3)
F6 0.094(6) 0.113(6) 0.074(5) -0.013(4) 0.029(4) -0.060(5)
O6 0.083(6) 0.040(4) 0.073(5) 0.002(3) 0.022(4) -0.005(4)
O7 0.037(3) 0.061(4) 0.051(4) 0.006(3) 0.008(3) 0.002(3)
O8 0.048(4) 0.098(6) 0.071(5) -0.025(5) 0.020(4) 0.021(4)
C132 0.041(5) 0.045(5) 0.053(5) -0.006(4) 0.006(4) 0.006(4)
S3 0.094(2) 0.072(2) 0.071(2) 0.0087(16) 0.0140(18) -0.0044(18)
F7 0.168(11) 0.275(17) 0.090(7) 0.010(9) 0.041(7) -0.135(12)
F8 0.122(9) 0.163(11) 0.125(9) 0.026(8) 0.026(7) 0.011(8)
F9 0.164(11) 0.160(11) 0.118(9) -0.060(8) 0.030(8) -0.053(9)
O9 0.116(8) 0.070(6) 0.111(8) 0.042(6) -0.025(7) 0.004(6)
O10 0.102(7) 0.095(7) 0.086(7) -0.012(5) 0.048(6) -0.025(6)
O11 0.162(12) 0.132(10) 0.107(9) -0.070(8) 0.061(8) -0.061(9)
C133 0.099(11) 0.106(12) 0.056(7) -0.006(8) 0.019(7) -0.023(9)
S4 0.0520(16) 0.0472(15) 0.146(3) 0.0131(18) 0.0402(19) -0.0031(12)
F10 0.109(7) 0.146(9) 0.116(7) 0.071(7) 0.020(6) -0.045(6)
F11 0.059(5) 0.137(9) 0.189(11) -0.038(8) 0.046(6) -0.012(5)
F12 0.131(8) 0.122(8) 0.145(9) 0.066(7) 0.089(7) 0.077(7)
O12 0.115(10) 0.044(5) 0.29(2) -0.007(8) 0.053(11) 0.013(6)
O13 0.076(6) 0.080(7) 0.165(11) 0.006(7) 0.067(7) -0.028(5)
O14 0.096(8) 0.159(12) 0.093(8) 0.006(7) 0.010(6) -0.075(8)
C134 0.044(6) 0.156(16) 0.114(12) 0.091(12) -0.001(7) -0.019(8)
O15 0.072(6) 0.103(7) 0.079(6) -0.020(5) 0.021(5) -0.020(5)
C135 0.082(11) 0.19(2) 0.094(12) -0.048(13) 0.022(9) -0.012(12)
C136 0.056(8) 0.146(16) 0.089(10) -0.020(10) 0.020(7) -0.021(9)
C137 0.093(11) 0.080(10) 0.088(10) 0.008(8) -0.007(8) -0.038(9)
C138 0.17(2) 0.070(10) 0.118(15) 0.003(10) 0.045(14) -0.001(12)
O16 0.094(15) 0.101(17) 0.14(2) -0.008(15) 0.044(15) 0.011(13)
O17 0.125(9) 0.114(9) 0.096(8) -0.013(7) 0.050(7) -0.019(7)
O18 0.127(11) 0.133(11) 0.153(11) 0.005(9) 0.042(9) -0.008(9)
C139 0.113(17) 0.137(18) 0.155(16) 0.010(13) 0.035(14) -0.033(16)
C140 0.120(11) 0.133(12) 0.149(12) 0.006(10) 0.047(9) -0.014(10)
C141 0.137(12) 0.137(12) 0.154(12) 0.007(10) 0.041(10) -0.006(11)
C142 0.147(19) 0.138(19) 0.156(13) 0.008(13) 0.032(17) -0.014(17)

loop_
_atom_type_symbol
_atom_type_description
_atom_type_scat_dispersion_real
_atom_type_scat_dispersion_imag
_atom_type_scat_source
C C 0.0181 0.0091 'International Tables Vol C Tables 4.2.6.8 and 6.1.1.4'
H H 0.0000 0.0000 'International Tables Vol C Tables 4.2.6.8 and 6.1.1.4'
F F 0.0727 0.0534 'International Tables Vol C Tables 4.2.6.8 and 6.1.1.4'
N N 0.0311 0.0180 'International Tables Vol C Tables 4.2.6.8 and 6.1.1.4'
O O 0.0492 0.0322 'International Tables Vol C Tables 4.2.6.8 and 6.1.1.4'
P P 0.2955 0.4335 'International Tables Vol C Tables 4.2.6.8 and 6.1.1.4'
Ru Ru 0.0552 3.2960 'International Tables Vol C Tables 4.2.6.8 and 6.1.1.4'
S S 0.3331 0.5567 'International Tables Vol C Tables 4.2.6.8 and 6.1.1.4'

loop_
_geom_angle_atom_site_label_1
_geom_angle_atom_site_label_2
_geom_angle_atom_site_label_3
_geom_angle
_geom_angle_site_symmetry_1
_geom_angle_site_symmetry_3
_geom_angle_publ_flag
C1 Ru1 O1 76.3(3) . . ?
C1 Ru1 P3 95.1(2) . . ?
O1 Ru1 P3 161.22(16) . . ?
C1 Ru1 P4 91.3(2) . . ?
O1 Ru1 P4 91.65(16) . . ?
P3 Ru1 P4 71.61(7) . . ?
C1 Ru1 P1 102.7(2) . . ?
O1 Ru1 P1 97.02(16) . . ?
P3 Ru1 P1 101.21(7) . . ?
P4 Ru1 P1 164.87(7) . . ?
C1 Ru1 P2 169.6(2) . . ?
O1 Ru1 P2 97.85(15) . . ?
P3 Ru1 P2 92.86(7) . . ?
P4 Ru1 P2 97.50(7) . . ?
P1 Ru1 P2 69.10(7) . . ?
C22 P1 C16 102.5(4) . . ?
C22 P1 C28 106.3(4) . . ?
C16 P1 C28 108.0(4) . . ?
C22 P1 Ru1 130.1(3) . . ?
C16 P1 Ru1 112.2(3) . . ?
C28 P1 Ru1 96.0(3) . . ?
C29 P2 C35 101.3(4) . . ?
C29 P2 C28 104.2(4) . . ?
C35 P2 C28 105.6(4) . . ?
C29 P2 Ru1 122.0(3) . . ?
C35 P2 Ru1 126.7(3) . . ?
C28 P2 Ru1 93.2(2) . . ?
C47 P3 C53 106.0(3) . . ?
C47 P3 C41 97.6(3) . . ?
C53 P3 C41 106.0(3) . . ?
C47 P3 Ru1 129.0(3) . . ?
C53 P3 Ru1 95.7(2) . . ?
C41 P3 Ru1 120.2(2) . . ?
C54 P4 C60 99.8(4) . . ?
C54 P4 C53 107.6(4) . . ?
C60 P4 C53 108.8(4) . . ?
C54 P4 Ru1 124.8(3) . . ?
C60 P4 Ru1 120.5(3) . . ?
C53 P4 Ru1 94.0(3) . . ?
C3 O1 Ru1 116.1(5) . . ?
C14 N1 C10 120.5(8) . . ?
C14 N1 C2 123.2(8) . . ?
C10 N1 C2 116.3(7) . . ?
C2 C1 Ru1 115.5(6) . . ?
C2 C1 H1 122.3 . . ?
Ru1 C1 H1 122.3 . . ?
C1 C2 C3 116.2(7) . . ?
C1 C2 N1 121.6(8) . . ?
C3 C2 N1 121.7(7) . . ?
O1 C3 C2 115.6(7) . . ?
O1 C3 C4 116.5(7) . . ?
C2 C3 C4 127.9(8) . . ?
C5 C4 C9 119.4(8) . . ?
C5 C4 C3 122.8(8) . . ?
C9 C4 C3 117.7(8) . . ?
C6 C5 C4 121.2(11) . . ?
C6 C5 H5 119.4 . . ?
C4 C5 H5 119.4 . . ?
C5 C6 C7 118.2(12) . . ?
C5 C6 H6 120.9 . . ?
C7 C6 H6 120.9 . . ?
C8 C7 C6 121.6(10) . . ?
C8 C7 H7 119.2 . . ?
C6 C7 H7 119.2 . . ?
C7 C8 C9 120.2(12) . . ?
C7 C8 H8 119.9 . . ?
C9 C8 H8 119.9 . . ?
C8 C9 C4 119.3(11) . . ?
C8 C9 H9 120.3 . . ?
C4 C9 H9 120.3 . . ?
N1 C10 C11 122.9(10) . . ?
N1 C10 H10 118.5 . . ?
C11 C10 H10 118.5 . . ?
C12 C11 C10 117.7(11) . . ?
C12 C11 H11 121.2 . . ?
C10 C11 H11 121.2 . . ?
C11 C12 C13 119.8(10) . . ?
C11 C12 H12 120.1 . . ?
C13 C12 H12 120.1 . . ?
C12 C13 C14 121.0(10) . . ?
C12 C13 H13 119.5 . . ?
C14 C13 H13 119.5 . . ?
N1 C14 C13 118.1(10) . . ?
N1 C14 C15 119.0(8) . . ?
C13 C14 C15 122.9(9) . . ?
C14 C15 H15A 109.5 . . ?
C14 C15 H15B 109.5 . . ?
H15A C15 H15B 109.5 . . ?
C14 C15 H15C 109.5 . . ?
H15A C15 H15C 109.5 . . ?
H15B C15 H15C 109.5 . . ?
C17 C16 C21 119.9(9) . . ?
C17 C16 P1 116.5(7) . . ?
C21 C16 P1 123.6(7) . . ?
C16 C17 C18 120.2(10) . . ?
C16 C17 H17 119.9 . . ?
C18 C17 H17 119.9 . . ?
C19 C18 C17 118.7(11) . . ?
C19 C18 H18 120.6 . . ?
C17 C18 H18 120.6 . . ?
C20 C19 C18 120.7(10) . . ?
C20 C19 H19 119.6 . . ?
C18 C19 H19 119.6 . . ?
C19 C20 C21 121.2(11) . . ?
C19 C20 H20 119.4 . . ?
C21 C20 H20 119.4 . . ?
C20 C21 C16 119.0(11) . . ?
C20 C21 H21 120.5 . . ?
C16 C21 H21 120.5 . . ?
C23 C22 C27 118.6(8) . . ?
C23 C22 P1 119.9(7) . . ?
C27 C22 P1 121.4(7) . . ?
C22 C23 C24 120.3(9) . . ?
C22 C23 H23 119.9 . . ?
C24 C23 H23 119.9 . . ?
C25 C24 C23 120.1(9) . . ?
C25 C24 H24 119.9 . . ?
C23 C24 H24 119.9 . . ?
C26 C25 C24 120.0(10) . . ?
C26 C25 H25 120.0 . . ?
C24 C25 H25 120.0 . . ?
C25 C26 C27 120.4(11) . . ?
C25 C26 H26 119.8 . . ?
C27 C26 H26 119.8 . . ?
C26 C27 C22 120.6(9) . . ?
C26 C27 H27 119.7 . . ?
C22 C27 H27 119.7 . . ?
P1 C28 P2 95.9(4) . . ?
P1 C28 H28A 112.6 . . ?
P2 C28 H28A 112.6 . . ?
P1 C28 H28B 112.6 . . ?
P2 C28 H28B 112.6 . . ?
H28A C28 H28B 110.1 . . ?
C30 C29 C34 118.0(8) . . ?
C30 C29 P2 120.3(7) . . ?
C34 C29 P2 121.6(7) . . ?
C29 C30 C31 120.9(9) . . ?
C29 C30 H30 119.5 . . ?
C31 C30 H30 119.5 . . ?
C30 C31 C32 119.5(10) . . ?
C30 C31 H31 120.3 . . ?
C32 C31 H31 120.3 . . ?
C33 C32 C31 119.4(9) . . ?
C33 C32 H32 120.3 . . ?
C31 C32 H32 120.3 . . ?
C32 C33 C34 120.5(10) . . ?
C32 C33 H33 119.7 . . ?
C34 C33 H33 119.7 . . ?
C33 C34 C29 121.7(10) . . ?
C33 C34 H34 119.2 . . ?
C29 C34 H34 119.2 . . ?
C36 C35 C40 119.1(8) . . ?
C36 C35 P2 122.8(7) . . ?
C40 C35 P2 118.0(6) . . ?
C35 C36 C37 120.2(10) . . ?
C35 C36 H36 119.9 . . ?
C37 C36 H36 119.9 . . ?
C38 C37 C36 120.0(10) . . ?
C38 C37 H37 120.0 . . ?
C36 C37 H37 120.0 . . ?
C37 C38 C39 120.3(9) . . ?
C37 C38 H38 119.9 . . ?
C39 C38 H38 119.9 . . ?
C38 C39 C40 119.3(9) . . ?
C38 C39 H39 120.3 . . ?
C40 C39 H39 120.3 . . ?
C35 C40 C39 121.0(9) . . ?
C35 C40 H40 119.5 . . ?
C39 C40 H40 119.5 . . ?
C46 C41 C42 119.4(7) . . ?
C46 C41 P3 120.7(6) . . ?
C42 C41 P3 118.9(6) . . ?
C43 C42 C41 119.9(8) . . ?
C43 C42 H42 120.0 . . ?
C41 C42 H42 120.0 . . ?
C44 C43 C42 120.3(8) . . ?
C44 C43 H43 119.8 . . ?
C42 C43 H43 119.8 . . ?
C43 C44 C45 120.5(8) . . ?
C43 C44 H44 119.7 . . ?
C45 C44 H44 119.7 . . ?
C46 C45 C44 119.2(9) . . ?
C46 C45 H45 120.4 . . ?
C44 C45 H45 120.4 . . ?
C41 C46 C45 120.5(8) . . ?
C41 C46 H46 119.7 . . ?
C45 C46 H46 119.7 . . ?
C52 C47 C48 119.4(7) . . ?
C52 C47 P3 122.7(6) . . ?
C48 C47 P3 117.6(6) . . ?
C49 C48 C47 120.3(8) . . ?
C49 C48 H48 119.9 . . ?
C47 C48 H48 119.9 . . ?
C50 C49 C48 120.0(8) . . ?
C50 C49 H49 120.0 . . ?
C48 C49 H49 120.0 . . ?
C49 C50 C51 120.2(8) . . ?
C49 C50 H50 119.9 . . ?
C51 C50 H50 119.9 . . ?
C50 C51 C52 120.0(8) . . ?
C50 C51 H51 120.0 . . ?
C52 C51 H51 120.0 . . ?
C47 C52 C51 120.2(8) . . ?
C47 C52 H52 119.9 . . ?
C51 C52 H52 119.9 . . ?
P4 C53 P3 95.6(4) . . ?
P4 C53 H53A 112.6 . . ?
P3 C53 H53A 112.6 . . ?
P4 C53 H53B 112.6 . . ?
P3 C53 H53B 112.6 . . ?
H53A C53 H53B 110.1 . . ?
C55 C54 C59 119.7(8) . . ?
C55 C54 P4 119.9(6) . . ?
C59 C54 P4 120.3(7) . . ?
C54 C55 C56 120.8(9) . . ?
C54 C55 H55 119.6 . . ?
C56 C55 H55 119.6 . . ?
C57 C56 C55 119.8(10) . . ?
C57 C56 H56 120.1 . . ?
C55 C56 H56 120.1 . . ?
C58 C57 C56 119.6(9) . . ?
C58 C57 H57 120.2 . . ?
C56 C57 H57 120.2 . . ?
C57 C58 C59 120.9(10) . . ?
C57 C58 H58 119.6 . . ?
C59 C58 H58 119.6 . . ?
C54 C59 C58 119.1(9) . . ?
C54 C59 H59 120.5 . . ?
C58 C59 H59 120.5 . . ?
C61 C60 C65 118.7(8) . . ?
C61 C60 P4 117.1(6) . . ?
C65 C60 P4 124.2(7) . . ?
C62 C61 C60 121.0(10) . . ?
C62 C61 H61 119.5 . . ?
C60 C61 H61 119.5 . . ?
C61 C62 C63 119.8(10) . . ?
C61 C62 H62 120.1 . . ?
C63 C62 H62 120.1 . . ?
C64 C63 C62 119.9(10) . . ?
C64 C63 H63 120.1 . . ?
C62 C63 H63 120.1 . . ?
C63 C64 C65 120.5(10) . . ?
C63 C64 H64 119.7 . . ?
C65 C64 H64 119.7 . . ?
C64 C65 C60 120.1(10) . . ?
C64 C65 H65 120.0 . . ?
C60 C65 H65 120.0 . . ?
C66 Ru2 O2 76.1(2) . . ?
C66 Ru2 P7 95.6(2) . . ?
O2 Ru2 P7 159.45(15) . . ?
C66 Ru2 P8 92.3(2) . . ?
O2 Ru2 P8 89.17(15) . . ?
P7 Ru2 P8 72.19(6) . . ?
C66 Ru2 P5 101.9(2) . . ?
O2 Ru2 P5 99.75(15) . . ?
P7 Ru2 P5 100.36(7) . . ?
P8 Ru2 P5 164.67(7) . . ?
C66 Ru2 P6 169.1(2) . . ?
O2 Ru2 P6 99.18(14) . . ?
P7 Ru2 P6 91.93(6) . . ?
P8 Ru2 P6 97.47(7) . . ?
P5 Ru2 P6 68.94(7) . . ?
C112 P5 C106 98.9(3) . . ?
C112 P5 C118 106.5(4) . . ?
C106 P5 C118 106.5(4) . . ?
C112 P5 Ru2 117.2(3) . . ?
C106 P5 Ru2 129.0(3) . . ?
C118 P5 Ru2 96.7(2) . . ?
C119 P6 C125 102.9(4) . . ?
C119 P6 C118 104.8(4) . . ?
C125 P6 C118 104.1(4) . . ?
C119 P6 Ru2 119.4(3) . . ?
C125 P6 Ru2 128.0(2) . . ?
C118 P6 Ru2 93.4(2) . . ?
C100 P7 C94 98.5(3) . . ?
C100 P7 C93 107.1(3) . . ?
C94 P7 C93 106.0(3) . . ?
C100 P7 Ru2 120.8(2) . . ?
C94 P7 Ru2 126.9(2) . . ?
C93 P7 Ru2 95.6(2) . . ?
C81 P8 C87 102.9(4) . . ?
C81 P8 C93 107.3(4) . . ?
C87 P8 C93 109.4(4) . . ?
C81 P8 Ru2 119.8(3) . . ?
C87 P8 Ru2 121.4(2) . . ?
C93 P8 Ru2 94.9(2) . . ?
C68 O2 Ru2 114.9(5) . . ?
C79 N2 C75 121.5(7) . . ?
C79 N2 C67 123.0(7) . . ?
C75 N2 C67 115.4(6) . . ?
C67 C66 Ru2 116.3(5) . . ?
C67 C66 H66 121.9 . . ?
Ru2 C66 H66 121.9 . . ?
C66 C67 C68 116.8(7) . . ?
C66 C67 N2 122.5(7) . . ?
C68 C67 N2 120.5(6) . . ?
O2 C68 C67 115.5(7) . . ?
O2 C68 C69 117.5(7) . . ?
C67 C68 C69 127.0(7) . . ?
C70 C69 C74 119.1(8) . . ?
C70 C69 C68 122.6(7) . . ?
C74 C69 C68 118.4(8) . . ?
C71 C70 C69 120.8(8) . . ?
C71 C70 H70 119.6 . . ?
C69 C70 H70 119.6 . . ?
C72 C71 C70 119.6(9) . . ?
C72 C71 H71 120.2 . . ?
C70 C71 H71 120.2 . . ?
C73 C72 C71 119.9(8) . . ?
C73 C72 H72 120.0 . . ?
C71 C72 H72 120.0 . . ?
C72 C73 C74 121.2(9) . . ?
C72 C73 H73 119.4 . . ?
C74 C73 H73 119.4 . . ?
C73 C74 C69 119.4(9) . . ?
C73 C74 H74 120.3 . . ?
C69 C74 H74 120.3 . . ?
N2 C75 C76 120.5(8) . . ?
N2 C75 H75 119.8 . . ?
C76 C75 H75 119.8 . . ?
C77 C76 C75 119.0(9) . . ?
C77 C76 H76 120.5 . . ?
C75 C76 H76 120.5 . . ?
C76 C77 C78 120.6(9) . . ?
C76 C77 H77 119.7 . . ?
C78 C77 H77 119.7 . . ?
C77 C78 C79 121.0(9) . . ?
C77 C78 H78 119.5 . . ?
C79 C78 H78 119.5 . . ?
N2 C79 C78 117.4(8) . . ?
N2 C79 C80 120.4(8) . . ?
C78 C79 C80 122.2(8) . . ?
C79 C80 H80A 109.5 . . ?
C79 C80 H80B 109.5 . . ?
H80A C80 H80B 109.5 . . ?
C79 C80 H80C 109.5 . . ?
H80A C80 H80C 109.5 . . ?
H80B C80 H80C 109.5 . . ?
C86 C81 C82 118.1(8) . . ?
C86 C81 P8 122.1(6) . . ?
C82 C81 P8 119.7(6) . . ?
C83 C82 C81 121.6(9) . . ?
C83 C82 H82 119.2 . . ?
C81 C82 H82 119.2 . . ?
C82 C83 C84 119.5(9) . . ?
C82 C83 H83 120.3 . . ?
C84 C83 H83 120.3 . . ?
C83 C84 C85 119.4(9) . . ?
C83 C84 H84 120.3 . . ?
C85 C84 H84 120.3 . . ?
C86 C85 C84 120.0(9) . . ?
C86 C85 H85 120.0 . . ?
C84 C85 H85 120.0 . . ?
C85 C86 C81 121.4(9) . . ?
C85 C86 H86 119.3 . . ?
C81 C86 H86 119.3 . . ?
C92 C87 C88 118.2(7) . . ?
C92 C87 P8 124.0(6) . . ?
C88 C87 P8 117.8(6) . . ?
C89 C88 C87 121.3(8) . . ?
C89 C88 H88 119.3 . . ?
C87 C88 H88 119.3 . . ?
C88 C89 C90 119.8(9) . . ?
C88 C89 H89 120.1 . . ?
C90 C89 H89 120.1 . . ?
C89 C90 C91 120.4(8) . . ?
C89 C90 H90 119.8 . . ?
C91 C90 H90 119.8 . . ?
C92 C91 C90 118.9(9) . . ?
C92 C91 H91 120.5 . . ?
C90 C91 H91 120.5 . . ?
C91 C92 C87 121.3(9) . . ?
C91 C92 H92 119.4 . . ?
C87 C92 H92 119.4 . . ?
P8 C93 P7 95.1(3) . . ?
P8 C93 H93A 112.7 . . ?
P7 C93 H93A 112.7 . . ?
P8 C93 H93B 112.7 . . ?
P7 C93 H93B 112.7 . . ?
H93A C93 H93B 110.2 . . ?
C95 C94 C99 118.8(7) . . ?
C95 C94 P7 123.4(6) . . ?
C99 C94 P7 117.8(5) . . ?
C94 C95 C96 119.7(7) . . ?
C94 C95 H95 120.1 . . ?
C96 C95 H95 120.1 . . ?
C97 C96 C95 121.1(7) . . ?
C97 C96 H96 119.5 . . ?
C95 C96 H96 119.5 . . ?
C96 C97 C98 119.8(8) . . ?
C96 C97 H97 120.1 . . ?
C98 C97 H97 120.1 . . ?
C99 C98 C97 119.3(7) . . ?
C99 C98 H98 120.3 . . ?
C97 C98 H98 120.3 . . ?
C98 C99 C94 121.2(7) . . ?
C98 C99 H99 119.4 . . ?
C94 C99 H99 119.4 . . ?
C105 C100 C101 118.6(7) . . ?
C105 C100 P7 120.0(6) . . ?
C101 C100 P7 120.5(6) . . ?
C102 C101 C100 120.9(7) . . ?
C102 C101 H101 119.5 . . ?
C100 C101 H101 119.5 . . ?
C101 C102 C103 119.1(7) . . ?
C101 C102 H102 120.5 . . ?
C103 C102 H102 120.5 . . ?
C104 C103 C102 120.2(7) . . ?
C104 C103 H103 119.9 . . ?
C102 C103 H103 119.9 . . ?
C103 C104 C105 120.6(7) . . ?
C103 C104 H104 119.7 . . ?
C105 C104 H104 119.7 . . ?
C104 C105 C100 120.5(7) . . ?
C104 C105 H105 119.7 . . ?
C100 C105 H105 119.7 . . ?
C107 C106 C111 119.0(8) . . ?
C107 C106 P5 118.0(6) . . ?
C111 C106 P5 122.7(6) . . ?
C106 C107 C108 120.4(8) . . ?
C106 C107 H107 119.8 . . ?
C108 C107 H107 119.8 . . ?
C109 C108 C107 120.2(8) . . ?
C109 C108 H108 119.9 . . ?
C107 C108 H108 119.9 . . ?
C108 C109 C110 119.1(9) . . ?
C108 C109 H109 120.5 . . ?
C110 C109 H109 120.5 . . ?
C111 C110 C109 120.8(9) . . ?
C111 C110 H110 119.6 . . ?
C109 C110 H110 119.6 . . ?
C110 C111 C106 120.5(8) . . ?
C110 C111 H111 119.7 . . ?
C106 C111 H111 119.7 . . ?
C117 C112 C113 119.2(8) . . ?
C117 C112 P5 117.8(6) . . ?
C113 C112 P5 122.6(7) . . ?
C112 C113 C114 119.8(9) . . ?
C112 C113 H113 120.1 . . ?
C114 C113 H113 120.1 . . ?
C115 C114 C113 119.8(9) . . ?
C115 C114 H114 120.1 . . ?
C113 C114 H114 120.1 . . ?
C116 C115 C114 120.6(9) . . ?
C116 C115 H115 119.7 . . ?
C114 C115 H115 119.7 . . ?
C115 C116 C117 118.9(10) . . ?
C115 C116 H116 120.6 . . ?
C117 C116 H116 120.6 . . ?
C112 C117 C116 121.7(9) . . ?
C112 C117 H117 119.2 . . ?
C116 C117 H117 119.2 . . ?
P5 C118 P6 96.6(4) . . ?
P5 C118 H11A 112.4 . . ?
P6 C118 H11A 112.4 . . ?
P5 C118 H11B 112.4 . . ?
P6 C118 H11B 112.4 . . ?
H11A C118 H11B 110.0 . . ?
C120 C119 C124 119.6(7) . . ?
C120 C119 P6 119.1(6) . . ?
C124 C119 P6 121.3(6) . . ?
C119 C120 C121 119.5(8) . . ?
C119 C120 H120 120.3 . . ?
C121 C120 H120 120.3 . . ?
C122 C121 C120 120.4(9) . . ?
C122 C121 H121 119.8 . . ?
C120 C121 H121 119.8 . . ?
C123 C122 C121 120.6(9) . . ?
C123 C122 H122 119.7 . . ?
C121 C122 H122 119.7 . . ?
C122 C123 C124 119.5(9) . . ?
C122 C123 H123 120.3 . . ?
C124 C123 H123 120.3 . . ?
C123 C124 C119 120.5(9) . . ?
C123 C124 H124 119.8 . . ?
C119 C124 H124 119.8 . . ?
C130 C125 C126 117.9(8) . . ?
C130 C125 P6 119.9(6) . . ?
C126 C125 P6 122.1(7) . . ?
C127 C126 C125 120.7(9) . . ?
C127 C126 H126 119.6 . . ?
C125 C126 H126 119.6 . . ?
C128 C127 C126 121.2(10) . . ?
C128 C127 H127 119.4 . . ?
C126 C127 H127 119.4 . . ?
C127 C128 C129 119.5(9) . . ?
C127 C128 H128 120.2 . . ?
C129 C128 H128 120.2 . . ?
C130 C129 C128 119.1(10) . . ?
C130 C129 H129 120.4 . . ?
C128 C129 H129 120.4 . . ?
C125 C130 C129 121.5(9) . . ?
C125 C130 H130 119.3 . . ?
C129 C130 H130 119.3 . . ?
O4 S1 O5 114.4(7) . . ?
O4 S1 O3 115.9(8) . . ?
O5 S1 O3 115.3(5) . . ?
O4 S1 C131 103.0(8) . . ?
O5 S1 C131 102.2(9) . . ?
O3 S1 C131 103.3(7) . . ?
F2 C131 F3 108(2) . . ?
F2 C131 F1 106.5(13) . . ?
F3 C131 F1 108.5(15) . . ?
F2 C131 S1 113.1(12) . . ?
F3 C131 S1 111.4(10) . . ?
F1 C131 S1 109.2(16) . . ?
O7 S2 O6 114.9(5) . . ?
O7 S2 O8 114.9(5) . . ?
O6 S2 O8 115.6(5) . . ?
O7 S2 C132 103.4(4) . . ?
O6 S2 C132 102.8(5) . . ?
O8 S2 C132 102.8(5) . . ?
F6 C132 F4 109.3(9) . . ?
F6 C132 F5 108.1(9) . . ?
F4 C132 F5 105.1(9) . . ?
F6 C132 S2 113.0(7) . . ?
F4 C132 S2 110.0(7) . . ?
F5 C132 S2 111.0(7) . . ?
O9 S3 O11 111.8(9) . . ?
O9 S3 O10 120.1(8) . . ?
O11 S3 O10 114.9(7) . . ?
O9 S3 C133 101.5(8) . . ?
O11 S3 C133 102.8(8) . . ?
O10 S3 C133 102.5(7) . . ?
F9 C133 F7 109.8(15) . . ?
F9 C133 F8 104.5(14) . . ?
F7 C133 F8 103.3(16) . . ?
F9 C133 S3 114.6(13) . . ?
F7 C133 S3 114.5(11) . . ?
F8 C133 S3 109.0(12) . . ?
O14 S4 O13 116.0(8) . . ?
O14 S4 O12 120.4(8) . . ?
O13 S4 O12 112.9(7) . . ?
O14 S4 C134 105.5(7) . . ?
O13 S4 C134 103.7(7) . . ?
O12 S4 C134 93.6(9) . . ?
F11 C134 F10 108.8(13) . . ?
F11 C134 F12 98.7(16) . . ?
F10 C134 F12 100.9(13) . . ?
F11 C134 S4 118.0(11) . . ?
F10 C134 S4 114.6(15) . . ?
F12 C134 S4 113.4(9) . . ?
C137 O15 C136 111.9(12) . . ?
C136 C135 H13A 109.5 . . ?
C136 C135 H13B 109.5 . . ?
H13A C135 H13B 109.5 . . ?
C136 C135 H13C 109.5 . . ?
H13A C135 H13C 109.5 . . ?
H13B C135 H13C 109.5 . . ?
O15 C136 C135 109.7(12) . . ?
O15 C136 H13D 109.7 . . ?
C135 C136 H13D 109.7 . . ?
O15 C136 H13E 109.7 . . ?
C135 C136 H13E 109.7 . . ?
H13D C136 H13E 108.2 . . ?
O15 C137 C138 109.5(13) . . ?
O15 C137 H13F 109.8 . . ?
C138 C137 H13F 109.8 . . ?
O15 C137 H13G 109.8 . . ?
C138 C137 H13G 109.8 . . ?
H13F C137 H13G 108.2 . . ?
C137 C138 H13H 109.5 . . ?
C137 C138 H13I 109.5 . . ?
H13H C138 H13I 109.5 . . ?
C137 C138 H13J 109.5 . . ?
H13H C138 H13J 109.5 . . ?
H13I C138 H13J 109.5 . . ?
H16A O16 H16B 114.3 . . ?
H17A O17 H17B 108.5 . . ?
C140 O18 C141 104(3) . . ?
C140 C139 H13K 109.5 . . ?
C140 C139 H13L 109.5 . . ?
H13K C139 H13L 109.5 . . ?
C140 C139 H13M 109.5 . . ?
H13K C139 H13M 109.5 . . ?
H13L C139 H13M 109.5 . . ?
O18 C140 C139 108(3) . . ?
O18 C140 H14A 110.0 . . ?
C139 C140 H14A 110.0 . . ?
O18 C140 H14B 110.0 . . ?
C139 C140 H14B 110.0 . . ?
H14A C140 H14B 108.4 . . ?
O18 C141 C142 95(3) . . ?
O18 C141 H14C 112.8 . . ?
C142 C141 H14C 112.8 . . ?
O18 C141 H14D 112.8 . . ?
C142 C141 H14D 112.8 . . ?
H14C C141 H14D 110.2 . . ?
C141 C142 H14E 109.5 . . ?
C141 C142 H14F 109.5 . . ?
H14E C142 H14F 109.5 . . ?
C141 C142 H14G 109.5 . . ?
H14E C142 H14G 109.5 . . ?
H14F C142 H14G 109.5 . . ?

loop_
_geom_bond_atom_site_label_1
_geom_bond_atom_site_label_2
_geom_bond_distance
_geom_bond_site_symmetry_2
_geom_bond_publ_flag
Ru1 C1 2.038(7) . ?
Ru1 O1 2.140(5) . ?
Ru1 P3 2.2882(19) . ?
Ru1 P4 2.3420(19) . ?
Ru1 P1 2.376(2) . ?
Ru1 P2 2.4439(19) . ?
P1 C22 1.820(8) . ?
P1 C16 1.825(8) . ?
P1 C28 1.831(8) . ?
P2 C29 1.831(8) . ?
P2 C35 1.835(8) . ?
P2 C28 1.852(8) . ?
P3 C47 1.824(8) . ?
P3 C53 1.831(8) . ?
P3 C41 1.832(8) . ?
P4 C54 1.807(8) . ?
P4 C60 1.813(8) . ?
P4 C53 1.827(8) . ?
O1 C3 1.274(10) . ?
N1 C14 1.355(11) . ?
N1 C10 1.356(13) . ?
N1 C2 1.467(10) . ?
C1 C2 1.372(11) . ?
C1 H1 0.9500 . ?
C2 C3 1.424(12) . ?
C3 C4 1.468(11) . ?
C4 C5 1.395(13) . ?
C4 C9 1.402(13) . ?
C5 C6 1.380(13) . ?
C5 H5 0.9500 . ?
C6 C7 1.409(19) . ?
C6 H6 0.9500 . ?
C7 C8 1.357(19) . ?
C7 H7 0.9500 . ?
C8 C9 1.401(14) . ?
C8 H8 0.9500 . ?
C9 H9 0.9500 . ?
C10 C11 1.375(13) . ?
C10 H10 0.9500 . ?
C11 C12 1.374(16) . ?
C11 H11 0.9500 . ?
C12 C13 1.389(18) . ?
C12 H12 0.9500 . ?
C13 C14 1.398(14) . ?
C13 H13 0.9500 . ?
C14 C15 1.493(16) . ?
C15 H15A 0.9800 . ?
C15 H15B 0.9800 . ?
C15 H15C 0.9800 . ?
C16 C17 1.378(14) . ?
C16 C21 1.387(14) . ?
C17 C18 1.402(13) . ?
C17 H17 0.9500 . ?
C18 C19 1.370(18) . ?
C18 H18 0.9500 . ?
C19 C20 1.361(18) . ?
C19 H19 0.9500 . ?
C20 C21 1.377(15) . ?
C20 H20 0.9500 . ?
C21 H21 0.9500 . ?
C22 C23 1.378(12) . ?
C22 C27 1.400(13) . ?
C23 C24 1.396(13) . ?
C23 H23 0.9500 . ?
C24 C25 1.382(16) . ?
C24 H24 0.9500 . ?
C25 C26 1.359(16) . ?
C25 H25 0.9500 . ?
C26 C27 1.384(13) . ?
C26 H26 0.9500 . ?
C27 H27 0.9500 . ?
C28 H28A 0.9900 . ?
C28 H28B 0.9900 . ?
C29 C30 1.389(13) . ?
C29 C34 1.389(12) . ?
C30 C31 1.390(13) . ?
C30 H30 0.9500 . ?
C31 C32 1.407(15) . ?
C31 H31 0.9500 . ?
C32 C33 1.367(16) . ?
C32 H32 0.9500 . ?
C33 C34 1.373(13) . ?
C33 H33 0.9500 . ?
C34 H34 0.9500 . ?
C35 C36 1.370(12) . ?
C35 C40 1.381(12) . ?
C36 C37 1.406(14) . ?
C36 H36 0.9500 . ?
C37 C38 1.366(17) . ?
C37 H37 0.9500 . ?
C38 C39 1.378(16) . ?
C38 H38 0.9500 . ?
C39 C40 1.392(12) . ?
C39 H39 0.9500 . ?
C40 H40 0.9500 . ?
C41 C46 1.381(11) . ?
C41 C42 1.398(10) . ?
C42 C43 1.379(12) . ?
C42 H42 0.9500 . ?
C43 C44 1.369(15) . ?
C43 H43 0.9500 . ?
C44 C45 1.392(14) . ?
C44 H44 0.9500 . ?
C45 C46 1.387(12) . ?
C45 H45 0.9500 . ?
C46 H46 0.9500 . ?
C47 C52 1.384(11) . ?
C47 C48 1.399(11) . ?
C48 C49 1.384(11) . ?
C48 H48 0.9500 . ?
C49 C50 1.380(12) . ?
C49 H49 0.9500 . ?
C50 C51 1.387(13) . ?
C50 H50 0.9500 . ?
C51 C52 1.391(12) . ?
C51 H51 0.9500 . ?
C52 H52 0.9500 . ?
C53 H53A 0.9900 . ?
C53 H53B 0.9900 . ?
C54 C55 1.370(12) . ?
C54 C59 1.385(12) . ?
C55 C56 1.396(12) . ?
C55 H55 0.9500 . ?
C56 C57 1.381(16) . ?
C56 H56 0.9500 . ?
C57 C58 1.366(17) . ?
C57 H57 0.9500 . ?
C58 C59 1.409(13) . ?
C58 H58 0.9500 . ?
C59 H59 0.9500 . ?
C60 C61 1.386(12) . ?
C60 C65 1.396(12) . ?
C61 C62 1.382(13) . ?
C61 H61 0.9500 . ?
C62 C63 1.390(17) . ?
C62 H62 0.9500 . ?
C63 C64 1.369(18) . ?
C63 H63 0.9500 . ?
C64 C65 1.391(14) . ?
C64 H64 0.9500 . ?
C65 H65 0.9500 . ?
Ru2 C66 2.016(7) . ?
Ru2 O2 2.168(5) . ?
Ru2 P7 2.2879(18) . ?
Ru2 P8 2.3281(19) . ?
Ru2 P5 2.3704(19) . ?
Ru2 P6 2.4618(18) . ?
P5 C112 1.809(8) . ?
P5 C106 1.809(8) . ?
P5 C118 1.829(8) . ?
P6 C119 1.828(7) . ?
P6 C125 1.830(8) . ?
P6 C118 1.836(8) . ?
P7 C100 1.823(7) . ?
P7 C94 1.827(7) . ?
P7 C93 1.855(8) . ?
P8 C81 1.806(8) . ?
P8 C87 1.812(8) . ?
P8 C93 1.831(7) . ?
O2 C68 1.284(9) . ?
N2 C79 1.355(10) . ?
N2 C75 1.359(11) . ?
N2 C67 1.472(9) . ?
C66 C67 1.369(10) . ?
C66 H66 0.9500 . ?
C67 C68 1.409(10) . ?
C68 C69 1.482(10) . ?
C69 C70 1.392(12) . ?
C69 C74 1.404(12) . ?
C70 C71 1.391(11) . ?
C70 H70 0.9500 . ?
C71 C72 1.386(14) . ?
C71 H71 0.9500 . ?
C72 C73 1.378(15) . ?
C72 H72 0.9500 . ?
C73 C74 1.387(13) . ?
C73 H73 0.9500 . ?
C74 H74 0.9500 . ?
C75 C76 1.393(11) . ?
C75 H75 0.9500 . ?
C76 C77 1.342(15) . ?
C76 H76 0.9500 . ?
C77 C78 1.367(16) . ?
C77 H77 0.9500 . ?
C78 C79 1.404(12) . ?
C78 H78 0.9500 . ?
C79 C80 1.485(14) . ?
C80 H80A 0.9800 . ?
C80 H80B 0.9800 . ?
C80 H80C 0.9800 . ?
C81 C86 1.384(11) . ?
C81 C82 1.397(11) . ?
C82 C83 1.377(12) . ?
C82 H82 0.9500 . ?
C83 C84 1.393(15) . ?
C83 H83 0.9500 . ?
C84 C85 1.399(15) . ?
C84 H84 0.9500 . ?
C85 C86 1.374(12) . ?
C85 H85 0.9500 . ?
C86 H86 0.9500 . ?
C87 C92 1.393(11) . ?
C87 C88 1.405(11) . ?
C88 C89 1.375(12) . ?
C88 H88 0.9500 . ?
C89 C90 1.384(14) . ?
C89 H89 0.9500 . ?
C90 C91 1.404(15) . ?
C90 H90 0.9500 . ?
C91 C92 1.392(12) . ?
C91 H91 0.9500 . ?
C92 H92 0.9500 . ?
C93 H93A 0.9900 . ?
C93 H93B 0.9900 . ?
C94 C95 1.389(10) . ?
C94 C99 1.397(10) . ?
C95 C96 1.398(11) . ?
C95 H95 0.9500 . ?
C96 C97 1.369(12) . ?
C96 H96 0.9500 . ?
C97 C98 1.393(12) . ?
C97 H97 0.9500 . ?
C98 C99 1.387(11) . ?
C98 H98 0.9500 . ?
C99 H99 0.9500 . ?
C100 C105 1.393(10) . ?
C100 C101 1.397(10) . ?
C101 C102 1.390(11) . ?
C101 H101 0.9500 . ?
C102 C103 1.395(12) . ?
C102 H102 0.9500 . ?
C103 C104 1.375(12) . ?
C103 H103 0.9500 . ?
C104 C105 1.378(11) . ?
C104 H104 0.9500 . ?
C105 H105 0.9500 . ?
C106 C107 1.383(11) . ?
C106 C111 1.395(11) . ?
C107 C108 1.393(13) . ?
C107 H107 0.9500 . ?
C108 C109 1.378(14) . ?
C108 H108 0.9500 . ?
C109 C110 1.397(13) . ?
C109 H109 0.9500 . ?
C110 C111 1.364(12) . ?
C110 H110 0.9500 . ?
C111 H111 0.9500 . ?
C112 C117 1.374(12) . ?
C112 C113 1.392(11) . ?
C113 C114 1.402(12) . ?
C113 H113 0.9500 . ?
C114 C115 1.385(15) . ?
C114 H114 0.9500 . ?
C115 C116 1.379(14) . ?
C115 H115 0.9500 . ?
C116 C117 1.395(13) . ?
C116 H116 0.9500 . ?
C117 H117 0.9500 . ?
C118 H11A 0.9900 . ?
C118 H11B 0.9900 . ?
C119 C120 1.388(11) . ?
C119 C124 1.400(11) . ?
C120 C121 1.395(12) . ?
C120 H120 0.9500 . ?
C121 C122 1.380(14) . ?
C121 H121 0.9500 . ?
C122 C123 1.379(15) . ?
C122 H122 0.9500 . ?
C123 C124 1.389(12) . ?
C123 H123 0.9500 . ?
C124 H124 0.9500 . ?
C125 C130 1.380(12) . ?
C125 C126 1.386(12) . ?
C126 C127 1.383(13) . ?
C126 H126 0.9500 . ?
C127 C128 1.348(17) . ?
C127 H127 0.9500 . ?
C128 C129 1.397(16) . ?
C128 H128 0.9500 . ?
C129 C130 1.389(12) . ?
C129 H129 0.9500 . ?
C130 H130 0.9500 . ?
S1 O4 1.412(9) . ?
S1 O5 1.425(10) . ?
S1 O3 1.436(9) . ?
S1 C131 1.816(17) . ?
F1 C131 1.32(2) . ?
F2 C131 1.303(19) . ?
F3 C131 1.31(2) . ?
S2 O7 1.431(7) . ?
S2 O6 1.431(8) . ?
S2 O8 1.432(7) . ?
S2 C132 1.820(10) . ?
F4 C132 1.334(12) . ?
F5 C132 1.339(11) . ?
F6 C132 1.308(12) . ?
S3 O9 1.328(9) . ?
S3 O11 1.449(11) . ?
S3 O10 1.452(10) . ?
S3 C133 1.748(16) . ?
F7 C133 1.338(17) . ?
F8 C133 1.39(2) . ?
F9 C133 1.285(17) . ?
S4 O14 1.389(11) . ?
S4 O13 1.416(9) . ?
S4 O12 1.474(13) . ?
S4 C134 1.74(2) . ?
F10 C134 1.329(14) . ?
F11 C134 1.319(18) . ?
F12 C134 1.44(2) . ?
O15 C137 1.403(16) . ?
O15 C136 1.423(18) . ?
C135 C136 1.45(2) . ?
C135 H13A 0.9800 . ?
C135 H13B 0.9800 . ?
C135 H13C 0.9800 . ?
C136 H13D 0.9900 . ?
C136 H13E 0.9900 . ?
C137 C138 1.48(2) . ?
C137 H13F 0.9900 . ?
C137 H13G 0.9900 . ?
C138 H13H 0.9800 . ?
C138 H13I 0.9800 . ?
C138 H13J 0.9800 . ?
O16 H16A 0.8499 . ?
O16 H16B 0.8500 . ?
O17 H17A 0.8501 . ?
O17 H17B 0.8500 . ?
O18 C140 1.439(19) . ?
O18 C141 1.448(19) . ?
C139 C140 1.520(19) . ?
C139 H13K 0.9800 . ?
C139 H13L 0.9800 . ?
C139 H13M 0.9800 . ?
C140 H14A 0.9900 . ?
C140 H14B 0.9900 . ?
C141 C142 1.50(2) . ?
C141 H14C 0.9900 . ?
C141 H14D 0.9900 . ?
C142 H14E 0.9800 . ?
C142 H14F 0.9800 . ?
C142 H14G 0.9800 . ?
